data_4128701
loop_
_publ_author_name
'Duvvuri, Krishnaja'
'Dewese, Kendra R.'
'Parsutkar, Mahesh M.'
'Jing, Stanley M.'
'Mehta, Milauni M.'
'Gallucci, Judith C.'
'RajanBabu, T. V.'

_publ_section_title
;
 Cationic Co(I)-Intermediates for Hydrofunctionalization Reactions: Regio-
 and Enantioselective Cobalt-Catalyzed 1,2-Hydroboration of 1,3-Dienes.
;
_journal_issue 18
_journal_name_full 'Journal of the American Chemical Society'
_journal_page_first 7365
_journal_page_last 7375
_journal_paper_doi 10.1021/jacs.8b13812
_journal_volume 141
_journal_year 2019
_chemical_formula_moiety 'C81 H78 Cl2 Co2 P6'
_chemical_formula_sum 'C81 H78 Cl2 Co2 P6'
_chemical_formula_weight 1426.01
_space_group_IT_number 2
_space_group_name_Hall '-P 1'
_space_group_name_H-M_alt 'P -1'
_symmetry_cell_setting triclinic
_symmetry_Int_Tables_number 2
_symmetry_space_group_name_Hall '-P 1'
_symmetry_space_group_name_H-M 'P -1'
_atom_sites_solution_hydrogens geom
_atom_sites_solution_primary dual
_audit_conform_dict_location ftp://ftp.iucr.org/pub/cif_core.dic
_audit_conform_dict_name cif_core.dic
_audit_conform_dict_version 2.4.3
_audit_creation_date 2018-09-07T12:01:52-00:00
_audit_creation_method 'WinGX routine CIF_UPDATE'
_cell_angle_alpha 66.4390(10)
_cell_angle_beta 66.4010(10)
_cell_angle_gamma 71.7220(10)
_cell_formula_units_Z 4
_cell_length_a 21.4598(9)
_cell_length_b 21.5413(9)
_cell_length_c 23.7245(10)
_cell_measurement_reflns_used 9812
_cell_measurement_temperature 210(2)
_cell_measurement_theta_max 25.06
_cell_measurement_theta_min 2.76
_cell_measurement_wavelength 0.71073
_cell_volume 9056.8(7)
_computing_cell_refinement 'SAINT v8.38A (Bruker, 2017)'
_computing_data_collection 'Apex3 v2017.3-0 (Bruker, 2017)'
_computing_data_reduction 'SAINT v8.38A (Bruker, 2017)'
_computing_molecular_graphics 'Ortep for Windows (Farrugia, 2012)'
_computing_publication_material 'WinGX publication routines (Farrugia, 2012)'
_computing_structure_refinement 'SHELXL-2014/7 (Sheldrick, 2014)'
_computing_structure_solution 'SHELXT_2014/5 (Sheldrick, 2015)'
_diffrn_ambient_temperature 210(2)
_diffrn_measured_fraction_theta_full 0.997
_diffrn_measured_fraction_theta_max 0.989
_diffrn_measurement_device_type 'Bruker D8 Venture PHOTON II CPAD'
_diffrn_measurement_method 'omega scans'
_diffrn_radiation_monochromator 'TRIUMPH curved--crystal'
_diffrn_radiation_probe x-ray
_diffrn_radiation_type MoK\a
_diffrn_radiation_wavelength 0.71073
_diffrn_reflns_av_R_equivalents 0.0625
_diffrn_reflns_Laue_measured_fraction_full 0.997
_diffrn_reflns_Laue_measured_fraction_max 0.989
_diffrn_reflns_limit_h_max 25
_diffrn_reflns_limit_h_min -25
_diffrn_reflns_limit_k_max 25
_diffrn_reflns_limit_k_min -25
_diffrn_reflns_limit_l_max 28
_diffrn_reflns_limit_l_min -28
_diffrn_reflns_number 242477
_diffrn_reflns_point_group_measured_fraction_full 0.997
_diffrn_reflns_point_group_measured_fraction_max 0.989
_diffrn_reflns_theta_full 25.057
_diffrn_reflns_theta_max 25.057
_diffrn_reflns_theta_min 2.755
_diffrn_source 'fine--focus tube'
_exptl_absorpt_coefficient_mu 0.566
_exptl_absorpt_correction_T_max 0.745
_exptl_absorpt_correction_T_min 0.669
_exptl_absorpt_correction_type multi-scan
_exptl_absorpt_process_details 'SADABS-2016/2 (Bruker AXS )'
_exptl_crystal_colour 'dark green'
_exptl_crystal_density_diffrn 1.046
_exptl_crystal_density_method 'not measured'
_exptl_crystal_description 'rectangular plate'
_exptl_crystal_F_000 2968
_exptl_crystal_size_max 0.35
_exptl_crystal_size_mid 0.15
_exptl_crystal_size_min 0.04
_platon_squeeze_details
;
TITL shelx     P -1         R = 0.07
CELL   21.4598   21.5413   23.7245     66.44     66.40     71.72
SPGR P-1
# Solvent Accessible Volume =      2463
# Electrons Found in S.A.V. =       527
# Note: Atoms in Void are Labelled as Cxxx and Qxxx for all Others
C101 0.766 0.067 0.013 !       2.12 eA-3
C102 0.756 0.141 0.007 !       2.00 eA-3
C103 0.109 0.126 0.280 !       1.93 eA-3
C104 0.882 0.886 0.218 !       1.85 eA-3
C105 0.932 0.235 0.483 !       1.80 eA-3
C106 0.897 0.899 0.260 !       1.79 eA-3
C107 0.098 0.102 0.251 !       1.74 eA-3
C108 0.079 0.091 0.352 !       1.72 eA-3
C109 0.196 0.843 0.016 !       1.69 eA-3
C110 0.145 0.820 0.482 !       1.65 eA-3
C111 0.913 0.915 0.158 !       1.63 eA-3
C112 0.883 0.244 0.501 !       1.57 eA-3
C113 0.849 0.008 0.424 !       1.57 eA-3
C114 0.082 0.065 0.258 !       1.56 eA-3
C115 0.220 0.862 0.225 !       1.55 eA-3
C116 0.088 0.026 0.321 !       1.54 eA-3
C117 0.999 0.180 0.055 !       1.53 eA-3
C118 0.155 0.781 0.257 !       1.51 eA-3
C119 0.142 0.896 0.018 !       1.48 eA-3
C120 0.171 0.945 0.018 !       1.46 eA-3
C121 0.979 0.903 0.183 !       1.45 eA-3
C122 0.162 0.872 0.241 !       1.42 eA-3
C123 0.107 0.041 0.274 !       1.42 eA-3
C124 0.103 0.766 0.459 !       1.41 eA-3
C125 0.805 0.127 0.368 !       1.41 eA-3
C126 0.081 0.041 0.352 !       1.41 eA-3
C127 0.964 0.158 0.136 !       1.38 eA-3
C128 0.222 0.784 0.244 !       1.36 eA-3
C129 0.835 0.046 0.369 !       1.36 eA-3
C130 0.962 0.159 0.066 !       1.32 eA-3
C131 0.040 0.124 0.056 !       1.32 eA-3
C132 0.117 0.834 0.275 !       1.31 eA-3
C133 0.949 0.938 0.211 !       1.26 eA-3
C134 0.837 0.081 0.407 !       1.24 eA-3
C135 0.093 0.860 0.491 !       1.24 eA-3
C136 0.218 0.816 0.273 !       1.19 eA-3
C137 0.871 0.959 0.451 !       1.16 eA-3
C138 0.212 0.826 0.081 !       1.16 eA-3
C139 0.954 0.167 0.479 !       1.16 eA-3
C140 0.915 0.146 0.112 !       1.15 eA-3
C141 0.158 0.820 0.228 !       1.13 eA-3
C142 0.857 0.042 0.435 !       1.12 eA-3
C143 0.051 0.107 0.092 !       1.08 eA-3
C144 0.885 0.947 0.422 !       1.01 eA-3
C145 0.163 0.800 0.425 !       1.00 eA-3
C146 0.856 0.099 0.336 !       0.98 eA-3
C147 0.921 0.975 0.192 !       0.96 eA-3
C148 0.893 0.869 0.486 !       0.95 eA-3
C149 0.970 0.112 0.130 !       0.91 eA-3
C150 0.088 0.131 0.009 !       0.72 eA-3
Q151 0.442 0.312 0.493 !       0.70 eA-3
C152 0.931 0.937 0.429 !       0.68 eA-3
C153 0.916 0.901 0.470 !       0.64 eA-3
Q154 0.517 0.362 0.377 !       0.63 eA-3
Q155 0.319 0.445 0.009 !       0.62 eA-3
C156 0.263 0.734 0.249 !       0.62 eA-3
C157 0.889 0.136 0.195 !       0.58 eA-3
C158 0.080 0.093 0.496 !       0.57 eA-3
C159 0.913 0.082 0.204 !       0.53 eA-3
Q160 0.721 0.318 0.328 !       0.53 eA-3
C161 0.242 0.846 0.132 !       0.53 eA-3
C162 0.101 0.188 0.272 !       0.51 eA-3
Q163 0.819 0.097 0.279 !       0.50 eA-3
Q164 0.510 0.693 0.439 !       0.50 eA-3
;
_refine_diff_density_max 0.343
_refine_diff_density_min -0.523
_refine_diff_density_rms 0.054
_refine_ls_extinction_method none
_refine_ls_goodness_of_fit_ref 1.025
_refine_ls_hydrogen_treatment constr
_refine_ls_matrix_type full
_refine_ls_number_constraints 0
_refine_ls_number_parameters 1640
_refine_ls_number_reflns 32006
_refine_ls_number_restraints 0
_refine_ls_restrained_S_all 1.025
_refine_ls_R_factor_all 0.0644
_refine_ls_R_factor_gt 0.0422
_refine_ls_shift/su_max 0.002
_refine_ls_shift/su_mean 0
_refine_ls_structure_factor_coef Fsqd
_refine_ls_weighting_details 'w=1/[\s^2^(Fo^2^)+(0.0644P)^2^+2.8051P] where P=(Fo^2^+2Fc^2^)/3'
_refine_ls_weighting_scheme calc
_refine_ls_wR_factor_gt 0.1056
_refine_ls_wR_factor_ref 0.1171
_reflns_number_gt 24933
_reflns_number_total 32006
_reflns_threshold_expression 'I > 2\s(I)'
_cod_data_source_file ja8b13812_si_001.cif
_cod_data_source_block RajanBabu2160
_cod_database_code 4128701
_platon_squeeze_void_probe_radius 1.20

loop_
_symmetry_equiv_pos_as_xyz
'x, y, z'
'-x, -y, -z'

loop_
_atom_site_label
_atom_site_type_symbol
_atom_site_fract_x
_atom_site_fract_y
_atom_site_fract_z
_atom_site_U_iso_or_equiv
_atom_site_adp_type
_atom_site_occupancy
_atom_site_calc_flag
C1A C 0.5400(2) 0.7531(2) 0.61380(18) 0.0413(10) Uani 1 d
H1A1 H 0.5821 0.7226 0.6228 0.05 Uiso 1 calc
H1A2 H 0.5344 0.7956 0.6227 0.05 Uiso 1 calc
C1B C 0.5091(2) 1.0909(2) 0.68686(18) 0.0437(10) Uani 1 d
H1B1 H 0.495 1.1404 0.6671 0.052 Uiso 1 calc
H1B2 H 0.5598 1.0804 0.6722 0.052 Uiso 1 calc
C2A C 0.4777(2) 0.7181(2) 0.65924(18) 0.0467(11) Uani 1 d
H2A1 H 0.4666 0.7206 0.7026 0.056 Uiso 1 calc
H2A2 H 0.4378 0.7438 0.6441 0.056 Uiso 1 calc
C2B C 0.4824(2) 1.0517(2) 0.66297(19) 0.0473(11) Uani 1 d
H2B1 H 0.4892 1.0744 0.6165 0.057 Uiso 1 calc
H2B2 H 0.4327 1.0537 0.6853 0.057 Uiso 1 calc
C3A C 0.4886(2) 0.6431(2) 0.66414(17) 0.0419(10) Uani 1 d
H3A1 H 0.4522 0.6217 0.702 0.05 Uiso 1 calc
H3A2 H 0.533 0.6192 0.6717 0.05 Uiso 1 calc
C3B C 0.5186(2) 0.9757(2) 0.67418(17) 0.0398(9) Uani 1 d
H3B1 H 0.5684 0.9724 0.6632 0.048 Uiso 1 calc
H3B2 H 0.5116 0.9574 0.6458 0.048 Uiso 1 calc
C4A C 0.4782(2) 0.84676(19) 0.51877(17) 0.0351(9) Uani 1 d
C4B C 0.5175(2) 1.1263(2) 0.7888(2) 0.0440(10) Uani 1 d
C5A C 0.4310(2) 0.8467(2) 0.4932(2) 0.0451(10) Uani 1 d
H5A H 0.4358 0.8086 0.4809 0.054 Uiso 1 calc
C5B C 0.5192(3) 1.1110(2) 0.8510(2) 0.0559(12) Uani 1 d
H5B H 0.4976 1.0753 0.8848 0.067 Uiso 1 calc
C6A C 0.3766(3) 0.9009(3) 0.4850(2) 0.0626(13) Uani 1 d
H6A H 0.3449 0.8996 0.4675 0.075 Uiso 1 calc
C6B C 0.5518(3) 1.1473(3) 0.8641(3) 0.0748(16) Uani 1 d
H6B H 0.5517 1.1364 0.9067 0.09 Uiso 1 calc
C7A C 0.3695(3) 0.9567(3) 0.5026(2) 0.0644(14) Uani 1 d
H7A H 0.3328 0.9939 0.497 0.077 Uiso 1 calc
C7B C 0.5840(3) 1.1986(3) 0.8155(3) 0.0793(17) Uani 1 d
H7B H 0.6068 1.2229 0.8243 0.095 Uiso 1 calc
C8A C 0.4158(3) 0.9585(2) 0.5282(2) 0.0598(13) Uani 1 d
H8A H 0.4105 0.9969 0.5403 0.072 Uiso 1 calc
C8B C 0.5833(3) 1.2151(3) 0.7532(3) 0.0734(16) Uani 1 d
H8B H 0.6058 1.2505 0.7197 0.088 Uiso 1 calc
C9A C 0.4698(2) 0.9045(2) 0.5361(2) 0.0524(11) Uani 1 d
H9A H 0.5014 0.9063 0.5534 0.063 Uiso 1 calc
C9B C 0.5497(2) 1.1801(2) 0.7396(2) 0.0560(12) Uani 1 d
H9B H 0.5485 1.1925 0.6973 0.067 Uiso 1 calc
C10A C 0.6234(2) 0.8198(2) 0.4844(2) 0.0429(10) Uani 1 d
C10B C 0.3862(2) 1.11306(19) 0.79264(19) 0.0395(9) Uani 1 d
C11A C 0.6453(2) 0.8381(2) 0.4169(2) 0.0556(12) Uani 1 d
H11A H 0.6228 0.8265 0.3966 0.067 Uiso 1 calc
C11B C 0.3608(2) 1.1690(2) 0.7477(2) 0.0511(11) Uani 1 d
H11B H 0.391 1.1876 0.7063 0.061 Uiso 1 calc
C12A C 0.6998(3) 0.8734(3) 0.3795(3) 0.0810(18) Uani 1 d
H12A H 0.7136 0.8863 0.3341 0.097 Uiso 1 calc
C12B C 0.2905(3) 1.1979(3) 0.7637(2) 0.0621(13) Uani 1 d
H12B H 0.2736 1.2358 0.7328 0.075 Uiso 1 calc
C13A C 0.7332(3) 0.8892(3) 0.4081(4) 0.089(2) Uani 1 d
H13A H 0.7699 0.9135 0.3823 0.107 Uiso 1 calc
C13B C 0.2459(3) 1.1713(3) 0.8240(3) 0.0653(14) Uani 1 d
H13B H 0.1985 1.1906 0.8342 0.078 Uiso 1 calc
C14A C 0.7142(3) 0.8703(3) 0.4750(4) 0.0804(18) Uani 1 d
H14A H 0.7386 0.8803 0.4946 0.096 Uiso 1 calc
C14B C 0.2708(3) 1.1162(2) 0.8695(2) 0.0647(13) Uani 1 d
H14B H 0.2408 1.0988 0.9114 0.078 Uiso 1 calc
C15A C 0.6583(2) 0.8362(2) 0.5128(3) 0.0571(12) Uani 1 d
H15A H 0.6443 0.8242 0.5582 0.069 Uiso 1 calc
C15B C 0.3400(2) 1.0870(2) 0.8534(2) 0.0525(11) Uani 1 d
H15B H 0.3563 1.0485 0.8842 0.063 Uiso 1 calc
C16A C 0.3954(2) 0.6533(2) 0.59855(19) 0.0441(10) Uani 1 d
C16B C 0.3963(2) 0.9258(2) 0.76174(19) 0.0439(10) Uani 1 d
C17A C 0.3440(2) 0.6301(3) 0.6548(2) 0.0761(16) Uani 1 d
H17A H 0.356 0.6015 0.6923 0.091 Uiso 1 calc
C17B C 0.3397(2) 0.9507(3) 0.8054(3) 0.0631(13) Uani 1 d
H17B H 0.3455 0.9633 0.8364 0.076 Uiso 1 calc
C18A C 0.2750(3) 0.6473(3) 0.6583(3) 0.0892(18) Uani 1 d
H18A H 0.2409 0.6304 0.6975 0.107 Uiso 1 calc
C18B C 0.2731(3) 0.9575(3) 0.8043(3) 0.0842(18) Uani 1 d
H18B H 0.2344 0.9742 0.8349 0.101 Uiso 1 calc
C19A C 0.2572(3) 0.6895(3) 0.6038(3) 0.0871(18) Uani 1 d
H19A H 0.2104 0.7035 0.6059 0.104 Uiso 1 calc
C19B C 0.2638(3) 0.9401(3) 0.7591(3) 0.0798(17) Uani 1 d
H19B H 0.2191 0.9457 0.7579 0.096 Uiso 1 calc
C20A C 0.3074(3) 0.7109(3) 0.5467(3) 0.0682(14) Uani 1 d
H20A H 0.2954 0.7386 0.509 0.082 Uiso 1 calc
C20B C 0.3203(3) 0.9145(3) 0.7156(3) 0.0798(17) Uani 1 d
H20B H 0.3144 0.902 0.6846 0.096 Uiso 1 calc
C21A C 0.3762(2) 0.6919(2) 0.5442(2) 0.0478(10) Uani 1 d
H21A H 0.4106 0.7059 0.5042 0.057 Uiso 1 calc
C21B C 0.3855(3) 0.9069(3) 0.7171(2) 0.0625(13) Uani 1 d
H21B H 0.4237 0.8886 0.6874 0.075 Uiso 1 calc
C22A C 0.4979(2) 0.5358(2) 0.61806(18) 0.0393(9) Uani 1 d
C22B C 0.5260(2) 0.8358(2) 0.75951(19) 0.0405(10) Uani 1 d
C23A C 0.4721(2) 0.5065(2) 0.5920(2) 0.0528(12) Uani 1 d
H23A H 0.4482 0.5354 0.5624 0.063 Uiso 1 calc
C23B C 0.5849(2) 0.8191(2) 0.7105(2) 0.0447(10) Uani 1 d
H23B H 0.6021 0.8542 0.6726 0.054 Uiso 1 calc
C24A C 0.4801(3) 0.4366(2) 0.6079(2) 0.0605(13) Uani 1 d
H24A H 0.4616 0.4182 0.5894 0.073 Uiso 1 calc
C24B C 0.6177(3) 0.7525(2) 0.7170(2) 0.0547(12) Uani 1 d
H24B H 0.6575 0.7419 0.6839 0.066 Uiso 1 calc
C25A C 0.5153(3) 0.3933(2) 0.6508(2) 0.0625(13) Uani 1 d
H25A H 0.5207 0.3453 0.6621 0.075 Uiso 1 calc
C25B C 0.5925(3) 0.7007(3) 0.7723(3) 0.0676(14) Uani 1 d
H25B H 0.6151 0.6547 0.777 0.081 Uiso 1 calc
C26A C 0.5420(3) 0.4208(2) 0.6767(2) 0.0684(15) Uani 1 d
H26A H 0.5663 0.3914 0.7059 0.082 Uiso 1 calc
C26B C 0.5340(3) 0.7164(3) 0.8207(2) 0.0695(15) Uani 1 d
H26B H 0.5168 0.6808 0.8582 0.083 Uiso 1 calc
C27A C 0.5338(3) 0.4919(2) 0.6607(2) 0.0540(12) Uani 1 d
H27A H 0.5528 0.5101 0.6789 0.065 Uiso 1 calc
C27B C 0.5007(3) 0.7828(2) 0.8149(2) 0.0529(12) Uani 1 d
H27B H 0.4608 0.7929 0.8482 0.064 Uiso 1 calc
C28A C 0.72422(18) 0.6567(2) 0.41072(16) 0.0335(8) Uani 1 d
H28A H 0.7035 0.6539 0.382 0.04 Uiso 1 calc
H28B H 0.7252 0.7054 0.3999 0.04 Uiso 1 calc
C28B C 0.6453(2) 0.83358(19) 0.83174(17) 0.0370(9) Uani 1 d
H28C H 0.6394 0.8183 0.8007 0.044 Uiso 1 calc
H28D H 0.695 0.8257 0.8249 0.044 Uiso 1 calc
C29A C 0.79901(19) 0.61789(19) 0.39532(16) 0.0339(9) Uani 1 d
H29A H 0.7995 0.5703 0.4003 0.041 Uiso 1 calc
H29B H 0.8195 0.6165 0.4262 0.041 Uiso 1 calc
C29B C 0.6098(2) 0.79164(19) 0.90023(17) 0.0380(9) Uani 1 d
H29C H 0.5617 0.7938 0.9051 0.046 Uiso 1 calc
H29D H 0.6096 0.8113 0.9311 0.046 Uiso 1 calc
C30A C 0.84263(19) 0.6526(2) 0.32581(16) 0.0340(9) Uani 1 d
H30A H 0.8375 0.7016 0.3192 0.041 Uiso 1 calc
H30B H 0.8255 0.649 0.2948 0.041 Uiso 1 calc
C30B C 0.6471(2) 0.71607(19) 0.91546(17) 0.0360(9) Uani 1 d
H30C H 0.6965 0.7156 0.9036 0.043 Uiso 1 calc
H30D H 0.6422 0.6961 0.8872 0.043 Uiso 1 calc
C31A C 0.6860(2) 0.5344(2) 0.51122(17) 0.0364(9) Uani 1 d
C31B C 0.6414(2) 0.9420(2) 0.87071(19) 0.0428(10) Uani 1 d
C32A C 0.6448(2) 0.5060(2) 0.4995(2) 0.0496(11) Uani 1 d
H32A H 0.607 0.5341 0.4855 0.06 Uiso 1 calc
C32B C 0.5949(3) 0.9531(2) 0.9281(2) 0.0533(12) Uani 1 d
H32B H 0.5478 0.9531 0.9384 0.064 Uiso 1 calc
C33A C 0.6592(3) 0.4362(3) 0.5084(3) 0.0682(14) Uani 1 d
H33A H 0.6311 0.4168 0.5005 0.082 Uiso 1 calc
C33B C 0.6167(3) 0.9639(3) 0.9699(2) 0.0719(15) Uani 1 d
H33B H 0.5847 0.9718 1.0083 0.086 Uiso 1 calc
C34A C 0.7144(3) 0.3954(2) 0.5288(2) 0.0663(14) Uani 1 d
H34A H 0.724 0.3479 0.5349 0.08 Uiso 1 calc
C34B C 0.6851(4) 0.9631(3) 0.9551(3) 0.089(2) Uani 1 d
H34B H 0.6999 0.9716 0.9832 0.106 Uiso 1 calc
C35A C 0.7552(3) 0.4227(2) 0.5404(2) 0.0565(12) Uani 1 d
H35A H 0.793 0.3941 0.5543 0.068 Uiso 1 calc
C35B C 0.7328(4) 0.9500(4) 0.8997(3) 0.101(2) Uani 1 d
H35B H 0.7801 0.9484 0.8904 0.121 Uiso 1 calc
C36A C 0.7419(2) 0.4917(2) 0.5318(2) 0.0466(10) Uani 1 d
H36A H 0.7705 0.5104 0.5398 0.056 Uiso 1 calc
C36B C 0.7100(3) 0.9393(3) 0.8578(2) 0.0720(15) Uani 1 d
H36B H 0.7423 0.9301 0.82 0.086 Uiso 1 calc
C37A C 0.7095(2) 0.6375(2) 0.54309(17) 0.0366(9) Uani 1 d
C37B C 0.6678(2) 0.9655(2) 0.73674(19) 0.0405(10) Uani 1 d
C38A C 0.7551(2) 0.6816(2) 0.5183(2) 0.0462(10) Uani 1 d
H38A H 0.7667 0.7076 0.4741 0.055 Uiso 1 calc
C38B C 0.6968(2) 0.9333(2) 0.68945(18) 0.0497(11) Uani 1 d
H38B H 0.6895 0.8888 0.6993 0.06 Uiso 1 calc
C39A C 0.7844(3) 0.6882(3) 0.5580(2) 0.0599(13) Uani 1 d
H39A H 0.8154 0.7187 0.5405 0.072 Uiso 1 calc
C39B C 0.7366(3) 0.9662(3) 0.6274(2) 0.0684(15) Uani 1 d
H39B H 0.7567 0.9438 0.5958 0.082 Uiso 1 calc
C40A C 0.7680(3) 0.6501(3) 0.6229(3) 0.0667(15) Uani 1 d
H40A H 0.7882 0.6542 0.6496 0.08 Uiso 1 calc
C40B C 0.7463(3) 1.0320(3) 0.6126(2) 0.0778(18) Uani 1 d
H40B H 0.7724 1.0549 0.5705 0.093 Uiso 1 calc
C41A C 0.7226(3) 0.6065(3) 0.6481(2) 0.0611(14) Uani 1 d
H41A H 0.7113 0.5807 0.6924 0.073 Uiso 1 calc
C41B C 0.7184(3) 1.0639(3) 0.6589(3) 0.0727(16) Uani 1 d
H41B H 0.7259 1.1084 0.6488 0.087 Uiso 1 calc
C42A C 0.6927(2) 0.5999(2) 0.60928(19) 0.0484(11) Uani 1 d
H42A H 0.6609 0.57 0.6274 0.058 Uiso 1 calc
C42B C 0.6792(2) 1.0314(2) 0.7202(2) 0.0570(12) Uani 1 d
H42B H 0.6599 1.0542 0.7516 0.068 Uiso 1 calc
C43A C 0.9760(2) 0.6697(2) 0.23081(17) 0.0398(10) Uani 1 d
C43B C 0.5247(2) 0.6728(2) 1.01609(17) 0.0401(9) Uani 1 d
C44A C 0.9426(3) 0.6997(2) 0.18376(19) 0.0508(11) Uani 1 d
H44A H 0.897 0.6945 0.1944 0.061 Uiso 1 calc
C44B C 0.4792(2) 0.7311(2) 1.0310(2) 0.0530(11) Uani 1 d
H44B H 0.4962 0.7648 1.0335 0.064 Uiso 1 calc
C45A C 0.9770(3) 0.7376(3) 0.1208(2) 0.0684(15) Uani 1 d
H45A H 0.9547 0.7563 0.089 0.082 Uiso 1 calc
C45B C 0.4089(2) 0.7392(3) 1.0420(2) 0.0683(15) Uani 1 d
H45B H 0.3787 0.7787 1.0514 0.082 Uiso 1 calc
C46A C 1.0421(3) 0.7476(3) 0.1049(2) 0.0783(18) Uani 1 d
H46A H 1.0641 0.7745 0.0629 0.094 Uiso 1 calc
C46B C 0.3831(3) 0.6900(3) 1.0395(2) 0.0701(15) Uani 1 d
H46B H 0.3353 0.6956 1.0479 0.084 Uiso 1 calc
C47A C 1.0760(3) 0.7175(3) 0.1513(3) 0.0718(16) Uani 1 d
H47A H 1.1216 0.723 0.14 0.086 Uiso 1 calc
C47B C 0.4272(3) 0.6320(3) 1.0245(2) 0.0630(13) Uani 1 d
H47B H 0.4097 0.5984 1.0224 0.076 Uiso 1 calc
C48A C 1.0431(2) 0.6796(2) 0.2139(2) 0.0509(11) Uani 1 d
H48A H 1.0662 0.6604 0.2451 0.061 Uiso 1 calc
C48B C 0.4984(2) 0.6242(2) 1.01255(18) 0.0476(10) Uani 1 d
H48B H 0.5286 0.5853 1.002 0.057 Uiso 1 calc
C49A C 0.9546(2) 0.6375(2) 0.36597(19) 0.0408(10) Uani 1 d
C49B C 0.6248(2) 0.7027(2) 1.04841(19) 0.0395(9) Uani 1 d
C50A C 0.9593(2) 0.5898(2) 0.42417(19) 0.0484(11) Uani 1 d
H50A H 0.9544 0.5444 0.4338 0.058 Uiso 1 calc
C50B C 0.5840(2) 0.6894(2) 1.11347(19) 0.0474(11) Uani 1 d
H50B H 0.551 0.6608 1.1309 0.057 Uiso 1 calc
C51A C 0.9709(3) 0.6071(3) 0.4689(2) 0.0614(13) Uani 1 d
H51A H 0.9741 0.5734 0.5084 0.074 Uiso 1 calc
C51B C 0.5920(3) 0.7181(3) 1.1521(2) 0.0654(15) Uani 1 d
H51B H 0.5644 0.7089 1.1958 0.079 Uiso 1 calc
C52A C 0.9778(3) 0.6720(3) 0.4564(3) 0.0800(17) Uani 1 d
H52A H 0.9868 0.6833 0.4864 0.096 Uiso 1 calc
C52B C 0.6394(3) 0.7599(3) 1.1279(3) 0.0656(15) Uani 1 d
H52B H 0.6447 0.7788 1.1548 0.079 Uiso 1 calc
C53A C 0.9715(4) 0.7212(3) 0.3992(3) 0.090(2) Uani 1 d
H53A H 0.9748 0.7668 0.3907 0.108 Uiso 1 calc
C53B C 0.6789(3) 0.7738(2) 1.0646(3) 0.0595(13) Uani 1 d
H53B H 0.7109 0.8033 1.0476 0.071 Uiso 1 calc
C54A C 0.9604(3) 0.7038(3) 0.3535(2) 0.0673(14) Uani 1 d
H54A H 0.9569 0.7376 0.3142 0.081 Uiso 1 calc
C54B C 0.6725(2) 0.7452(2) 1.0248(2) 0.0462(10) Uani 1 d
H54B H 0.7008 0.7546 0.9813 0.055 Uiso 1 calc
C55A C 0.9730(2) 0.5271(2) 0.16668(16) 0.0379(9) Uani 1 d
H55A H 0.953 0.5216 0.1387 0.046 Uiso 1 calc
H55B H 0.9712 0.5764 0.1559 0.046 Uiso 1 calc
C55B C 0.7564(2) 0.5543(2) 1.10991(16) 0.0374(9) Uani 1 d
H55C H 0.8002 0.5523 1.1149 0.045 Uiso 1 calc
H55D H 0.726 0.5976 1.1154 0.045 Uiso 1 calc
C56A C 1.04850(19) 0.4897(2) 0.15366(17) 0.0395(9) Uani 1 d
H56A H 1.0695 0.4964 0.1071 0.047 Uiso 1 calc
H56B H 1.0494 0.4403 0.176 0.047 Uiso 1 calc
C56B C 0.7230(2) 0.4945(2) 1.16299(17) 0.0437(10) Uani 1 d
H56C H 0.7254 0.4915 1.2044 0.052 Uiso 1 calc
H56D H 0.7496 0.4516 1.1537 0.052 Uiso 1 calc
C57A C 1.0927(2) 0.5139(2) 0.17558(17) 0.0417(10) Uani 1 d
H57A H 1.0841 0.5644 0.1611 0.05 Uiso 1 calc
H57B H 1.1418 0.4981 0.1548 0.05 Uiso 1 calc
C57B C 0.6469(2) 0.5005(2) 1.17008(16) 0.0399(9) Uani 1 d
H57C H 0.6221 0.5468 1.1716 0.048 Uiso 1 calc
H57D H 0.626 0.4676 1.2116 0.048 Uiso 1 calc
C58A C 0.8328(2) 0.5383(2) 0.25485(18) 0.0386(9) Uani 1 d
C58B C 0.82039(19) 0.6253(2) 0.97621(18) 0.0360(9) Uani 1 d
C59A C 0.8168(2) 0.5967(2) 0.20673(19) 0.0429(10) Uani 1 d
H59A H 0.8518 0.613 0.1681 0.051 Uiso 1 calc
C59B C 0.8413(2) 0.6635(2) 0.9982(2) 0.0516(11) Uani 1 d
H59B H 0.8318 0.653 1.0429 0.062 Uiso 1 calc
C60A C 0.7484(2) 0.6316(2) 0.2154(2) 0.0512(11) Uani 1 d
H60A H 0.7377 0.6717 0.1827 0.061 Uiso 1 calc
C60B C 0.8763(3) 0.7177(3) 0.9545(3) 0.0682(15) Uani 1 d
H60B H 0.89 0.7438 0.9698 0.082 Uiso 1 calc
C61A C 0.6970(2) 0.6083(3) 0.2707(3) 0.0637(14) Uani 1 d
H61A H 0.6513 0.6327 0.2762 0.076 Uiso 1 calc
C61B C 0.8905(3) 0.7325(3) 0.8896(3) 0.0774(17) Uani 1 d
H61B H 0.9139 0.7689 0.8602 0.093 Uiso 1 calc
C62A C 0.7118(2) 0.5491(3) 0.3184(2) 0.0601(13) Uani 1 d
H62A H 0.6761 0.5319 0.3558 0.072 Uiso 1 calc
C62B C 0.8708(3) 0.6949(3) 0.8670(2) 0.0661(14) Uani 1 d
H62B H 0.8813 0.7051 0.8222 0.079 Uiso 1 calc
C63A C 0.7793(2) 0.5151(2) 0.31122(19) 0.0487(11) Uani 1 d
H63A H 0.7895 0.4756 0.3447 0.058 Uiso 1 calc
C63B C 0.8357(2) 0.6422(2) 0.90971(19) 0.0470(10) Uani 1 d
H63B H 0.8218 0.6171 0.8936 0.056 Uiso 1 calc
C64A C 0.9183(2) 0.4085(2) 0.25362(18) 0.0393(9) Uani 1 d
C64B C 0.84481(19) 0.4803(2) 1.02219(16) 0.0336(9) Uani 1 d
C65A C 0.8996(3) 0.4004(2) 0.2078(2) 0.0558(12) Uani 1 d
H65A H 0.8853 0.4396 0.1762 0.067 Uiso 1 calc
C65B C 0.8388(2) 0.4295(2) 1.0046(2) 0.0452(10) Uani 1 d
H65B H 0.7989 0.4331 0.9953 0.054 Uiso 1 calc
C66A C 0.9014(3) 0.3363(3) 0.2077(3) 0.0765(16) Uani 1 d
H66A H 0.8891 0.3316 0.176 0.092 Uiso 1 calc
C66B C 0.8920(3) 0.3724(2) 1.0006(2) 0.0607(13) Uani 1 d
H66B H 0.8877 0.3373 0.9891 0.073 Uiso 1 calc
C67A C 0.9211(3) 0.2793(3) 0.2540(3) 0.0863(19) Uani 1 d
H67A H 0.9235 0.2352 0.2534 0.104 Uiso 1 calc
C67B C 0.9510(2) 0.3675(3) 1.0136(2) 0.0606(13) Uani 1 d
H67B H 0.9867 0.329 1.0109 0.073 Uiso 1 calc
C68A C 0.9374(3) 0.2859(3) 0.3013(3) 0.0864(18) Uani 1 d
H68A H 0.9498 0.2466 0.3337 0.104 Uiso 1 calc
C68B C 0.9580(2) 0.4180(2) 1.0301(2) 0.0517(11) Uani 1 d
H68B H 0.9985 0.4148 1.0383 0.062 Uiso 1 calc
C69A C 0.9355(3) 0.3512(2) 0.3011(2) 0.0608(13) Uani 1 d
H69A H 0.9461 0.3559 0.3339 0.073 Uiso 1 calc
C69B C 0.9045(2) 0.4742(2) 1.03486(18) 0.0429(10) Uani 1 d
H69B H 0.9089 0.5089 1.0469 0.051 Uiso 1 calc
C70A C 1.1320(2) 0.5194(2) 0.2758(2) 0.0412(10) Uani 1 d
C70B C 0.5402(2) 0.4878(2) 1.13470(18) 0.0389(9) Uani 1 d
C71A C 1.1865(2) 0.5498(2) 0.2265(2) 0.0538(12) Uani 1 d
H71A H 1.1982 0.5488 0.1842 0.065 Uiso 1 calc
C71B C 0.5133(2) 0.4584(2) 1.1084(2) 0.0512(11) Uani 1 d
H71B H 0.5438 0.4346 1.0791 0.061 Uiso 1 calc
C72A C 1.2238(3) 0.5820(3) 0.2404(3) 0.0716(16) Uani 1 d
H72A H 1.2603 0.6031 0.207 0.086 Uiso 1 calc
C72B C 0.4428(2) 0.4634(2) 1.1244(2) 0.0573(12) Uani 1 d
H72B H 0.426 0.4437 1.1057 0.069 Uiso 1 calc
C73A C 1.2075(3) 0.5829(3) 0.3025(3) 0.0717(15) Uani 1 d
H73A H 1.2327 0.6047 0.3113 0.086 Uiso 1 calc
C73B C 0.3972(2) 0.4972(2) 1.1680(2) 0.0547(12) Uani 1 d
H73B H 0.3493 0.5003 1.1795 0.066 Uiso 1 calc
C74A C 1.1546(3) 0.5520(3) 0.3516(3) 0.0661(14) Uani 1 d
H74A H 1.1437 0.5523 0.394 0.079 Uiso 1 calc
C74B C 0.4225(2) 0.5262(3) 1.1941(2) 0.0598(13) Uani 1 d
H74B H 0.3915 0.5492 1.2239 0.072 Uiso 1 calc
C75A C 1.1170(2) 0.5202(2) 0.3383(2) 0.0503(11) Uani 1 d
H75A H 1.0809 0.499 0.372 0.06 Uiso 1 calc
C75B C 0.4934(2) 0.5224(2) 1.1775(2) 0.0502(11) Uani 1 d
H75B H 0.5095 0.5436 1.1955 0.06 Uiso 1 calc
C76A C 1.1183(2) 0.3911(2) 0.27785(18) 0.0389(9) Uani 1 d
C76B C 0.6654(2) 0.3920(2) 1.11989(19) 0.0451(10) Uani 1 d
C77A C 1.1825(2) 0.3705(2) 0.23641(19) 0.0474(11) Uani 1 d
H77A H 1.2047 0.4036 0.1995 0.057 Uiso 1 calc
C77B C 0.6843(2) 0.3672(2) 1.0690(2) 0.0571(12) Uani 1 d
H77B H 0.684 0.3981 1.0277 0.069 Uiso 1 calc
C78A C 1.2137(3) 0.3026(3) 0.2489(2) 0.0590(13) Uani 1 d
H78A H 1.2572 0.2893 0.2208 0.071 Uiso 1 calc
C78B C 0.7040(3) 0.2965(3) 1.0779(3) 0.0793(17) Uani 1 d
H78B H 0.7165 0.2799 1.043 0.095 Uiso 1 calc
C79A C 1.1810(3) 0.2538(3) 0.3027(3) 0.0691(15) Uani 1 d
H79A H 1.2017 0.207 0.3105 0.083 Uiso 1 calc
C79B C 0.7051(4) 0.2508(3) 1.1389(3) 0.097(2) Uani 1 d
H79B H 0.7171 0.2031 1.1457 0.116 Uiso 1 calc
C80A C 1.1183(3) 0.2731(3) 0.3450(3) 0.0779(17) Uani 1 d
H80A H 1.0965 0.2399 0.3821 0.094 Uiso 1 calc
C80B C 0.6884(4) 0.2756(3) 1.1893(3) 0.108(2) Uani 1 d
H80B H 0.6893 0.2448 1.2305 0.129 Uiso 1 calc
C81A C 1.0876(2) 0.3423(2) 0.3320(2) 0.0613(13) Uani 1 d
H81A H 1.045 0.3558 0.3611 0.074 Uiso 1 calc
C81B C 0.6704(3) 0.3457(2) 1.1797(2) 0.0774(16) Uani 1 d
H81B H 0.6615 0.3623 1.2138 0.093 Uiso 1 calc
P1A P 0.55057(5) 0.77388(5) 0.52810(4) 0.0321(2) Uani 1 d
P1B P 0.47809(6) 1.07069(5) 0.77583(5) 0.0377(2) Uani 1 d
P2A P 0.48799(5) 0.62945(5) 0.59236(4) 0.0342(2) Uani 1 d
P2B P 0.48388(6) 0.92415(5) 0.75892(5) 0.0374(2) Uani 1 d
P3A P 0.66696(5) 0.62787(5) 0.49456(4) 0.0320(2) Uani 1 d
P3B P 0.60935(6) 0.92652(5) 0.81689(4) 0.0358(2) Uani 1 d
P4A P 0.93531(5) 0.61215(5) 0.31019(4) 0.0328(2) Uani 1 d
P4B P 0.61878(5) 0.65911(5) 0.99938(4) 0.0331(2) Uani 1 d
P5A P 0.92148(5) 0.49324(5) 0.25175(4) 0.0330(2) Uani 1 d
P5B P 0.77317(5) 0.55441(5) 1.02740(4) 0.0306(2) Uani 1 d
P6A P 1.07440(5) 0.48188(5) 0.26374(4) 0.0347(2) Uani 1 d
P6B P 0.63406(5) 0.48489(5) 1.10548(4) 0.0334(2) Uani 1 d
Cl1A Cl 0.54127(6) 0.71445(5) 0.40242(4) 0.0468(3) Uani 1 d
Cl1B Cl 0.42923(6) 0.91785(6) 0.93522(5) 0.0549(3) Uani 1 d
Cl2A Cl 0.92449(6) 0.43027(6) 0.42486(4) 0.0520(3) Uani 1 d
Cl2B Cl 0.70271(6) 0.52347(6) 0.91812(5) 0.0506(3) Uani 1 d
Co1A Co 0.55723(3) 0.68561(2) 0.49781(2) 0.02839(11) Uani 1 d
Co1B Co 0.49348(3) 0.95767(3) 0.83257(2) 0.03427(13) Uani 1 d
Co2A Co 0.96141(2) 0.49794(3) 0.32356(2) 0.03106(12) Uani 1 d
Co2B Co 0.68186(2) 0.55144(2) 1.00536(2) 0.02823(11) Uani 1 d

loop_
_atom_site_aniso_label
_atom_site_aniso_U_11
_atom_site_aniso_U_22
_atom_site_aniso_U_33
_atom_site_aniso_U_23
_atom_site_aniso_U_13
_atom_site_aniso_U_12
C1A 0.057(3) 0.033(2) 0.044(2) -0.0173(18) -0.027(2) 0.0004(19)
C1B 0.052(3) 0.029(2) 0.038(2) -0.0057(17) -0.0115(19) -0.0017(18)
C2A 0.059(3) 0.050(3) 0.0293(19) -0.0191(18) -0.0118(18) -0.002(2)
C2B 0.051(3) 0.045(3) 0.034(2) -0.0047(18) -0.0158(19) -0.002(2)
C3A 0.051(3) 0.039(2) 0.0276(18) -0.0102(16) -0.0073(17) -0.0049(19)
C3B 0.045(2) 0.042(2) 0.0325(19) -0.0148(17) -0.0094(17) -0.0075(19)
C4A 0.038(2) 0.031(2) 0.0304(18) -0.0101(16) -0.0090(17) -0.0006(17)
C4B 0.045(2) 0.031(2) 0.053(2) -0.0173(19) -0.017(2) 0.0048(18)
C5A 0.043(2) 0.038(2) 0.055(2) -0.0158(19) -0.020(2) -0.0017(19)
C5B 0.066(3) 0.042(3) 0.066(3) -0.019(2) -0.031(2) -0.003(2)
C6A 0.049(3) 0.059(3) 0.080(3) -0.021(3) -0.032(3) 0.003(2)
C6B 0.090(4) 0.057(3) 0.098(4) -0.038(3) -0.051(3) 0.006(3)
C7A 0.045(3) 0.049(3) 0.081(3) -0.017(3) -0.023(3) 0.013(2)
C7B 0.076(4) 0.054(3) 0.133(5) -0.038(4) -0.057(4) -0.001(3)
C8A 0.063(3) 0.036(3) 0.076(3) -0.031(2) -0.022(3) 0.014(2)
C8B 0.066(4) 0.048(3) 0.108(5) -0.023(3) -0.029(3) -0.012(3)
C9A 0.059(3) 0.044(3) 0.057(3) -0.023(2) -0.022(2) 0.001(2)
C9B 0.058(3) 0.042(3) 0.067(3) -0.016(2) -0.021(2) -0.007(2)
C10A 0.041(2) 0.028(2) 0.057(2) -0.0141(19) -0.018(2) 0.0003(18)
C10B 0.052(3) 0.026(2) 0.046(2) -0.0149(17) -0.025(2) 0.0025(18)
C11A 0.046(3) 0.051(3) 0.058(3) -0.009(2) -0.014(2) -0.008(2)
C11B 0.060(3) 0.045(3) 0.045(2) -0.013(2) -0.024(2) 0.005(2)
C12A 0.061(4) 0.063(4) 0.085(4) -0.001(3) -0.001(3) -0.025(3)
C12B 0.067(3) 0.058(3) 0.062(3) -0.023(2) -0.039(3) 0.017(3)
C13A 0.057(4) 0.070(4) 0.121(6) -0.019(4) -0.005(4) -0.032(3)
C13B 0.052(3) 0.060(3) 0.082(4) -0.029(3) -0.025(3) 0.006(2)
C14A 0.052(3) 0.061(3) 0.148(6) -0.047(4) -0.037(4) -0.009(3)
C14B 0.052(3) 0.048(3) 0.073(3) -0.016(2) -0.011(2) 0.003(2)
C15A 0.051(3) 0.048(3) 0.084(3) -0.033(2) -0.023(3) -0.006(2)
C15B 0.053(3) 0.036(2) 0.050(2) -0.0066(19) -0.014(2) 0.005(2)
C16A 0.036(2) 0.040(2) 0.046(2) -0.0092(19) -0.0063(18) -0.0090(18)
C16B 0.047(3) 0.039(2) 0.042(2) -0.0100(18) -0.0142(19) -0.0058(19)
C17A 0.049(3) 0.089(4) 0.058(3) -0.003(3) -0.006(2) -0.011(3)
C17B 0.051(3) 0.064(3) 0.075(3) -0.035(3) -0.009(2) -0.008(2)
C18A 0.039(3) 0.107(5) 0.095(4) -0.025(4) -0.003(3) -0.012(3)
C18B 0.046(3) 0.094(4) 0.110(5) -0.045(4) -0.015(3) -0.005(3)
C19A 0.037(3) 0.087(4) 0.125(5) -0.035(4) -0.021(3) -0.001(3)
C19B 0.050(3) 0.074(4) 0.105(5) -0.006(3) -0.033(3) -0.016(3)
C20A 0.050(3) 0.059(3) 0.098(4) -0.023(3) -0.035(3) -0.001(2)
C20B 0.080(4) 0.100(5) 0.079(4) -0.015(3) -0.045(3) -0.034(4)
C21A 0.038(2) 0.043(2) 0.067(3) -0.019(2) -0.023(2) -0.0038(19)
C21B 0.060(3) 0.080(4) 0.055(3) -0.025(3) -0.018(2) -0.016(3)
C22A 0.041(2) 0.037(2) 0.038(2) -0.0061(17) -0.0153(18) -0.0077(18)
C22B 0.046(2) 0.041(2) 0.045(2) -0.0206(19) -0.0205(19) -0.0028(19)
C23A 0.056(3) 0.044(3) 0.065(3) -0.008(2) -0.036(2) -0.008(2)
C23B 0.052(3) 0.047(3) 0.044(2) -0.024(2) -0.020(2) -0.002(2)
C24A 0.067(3) 0.043(3) 0.085(3) -0.015(2) -0.042(3) -0.011(2)
C24B 0.066(3) 0.051(3) 0.056(3) -0.033(2) -0.026(2) 0.006(2)
C25A 0.085(4) 0.038(3) 0.069(3) -0.010(2) -0.035(3) -0.012(2)
C25B 0.092(4) 0.039(3) 0.074(3) -0.025(3) -0.037(3) 0.008(3)
C26A 0.103(4) 0.041(3) 0.065(3) -0.001(2) -0.052(3) -0.004(3)
C26B 0.091(4) 0.045(3) 0.060(3) -0.018(2) -0.017(3) -0.005(3)
C27A 0.077(3) 0.039(2) 0.058(3) -0.011(2) -0.038(2) -0.009(2)
C27B 0.062(3) 0.039(3) 0.049(2) -0.014(2) -0.015(2) -0.002(2)
C28A 0.029(2) 0.041(2) 0.0285(17) -0.0138(16) -0.0092(15) 0.0009(16)
C28B 0.043(2) 0.033(2) 0.0321(18) -0.0125(16) -0.0157(17) 0.0040(17)
C29A 0.034(2) 0.034(2) 0.0290(18) -0.0118(16) -0.0096(16) 0.0015(16)
C29B 0.044(2) 0.032(2) 0.0338(19) -0.0088(16) -0.0175(17) 0.0042(17)
C30A 0.033(2) 0.039(2) 0.0263(17) -0.0155(16) -0.0079(15) 0.0034(17)
C30B 0.043(2) 0.032(2) 0.0310(18) -0.0106(16) -0.0134(17) -0.0005(17)
C31A 0.037(2) 0.037(2) 0.0332(18) -0.0138(17) -0.0127(16) 0.0012(17)
C31B 0.054(3) 0.039(2) 0.041(2) -0.0118(18) -0.021(2) -0.007(2)
C32A 0.056(3) 0.045(3) 0.051(2) -0.019(2) -0.029(2) 0.009(2)
C32B 0.075(3) 0.048(3) 0.044(2) -0.021(2) -0.025(2) -0.001(2)
C33A 0.085(4) 0.054(3) 0.095(4) -0.041(3) -0.051(3) 0.003(3)
C33B 0.101(5) 0.072(4) 0.057(3) -0.029(3) -0.029(3) -0.016(3)
C34A 0.085(4) 0.039(3) 0.079(3) -0.027(2) -0.038(3) 0.010(3)
C34B 0.145(6) 0.098(5) 0.059(3) -0.022(3) -0.050(4) -0.049(4)
C35A 0.059(3) 0.040(3) 0.062(3) -0.012(2) -0.027(2) 0.007(2)
C35B 0.090(5) 0.158(7) 0.083(4) -0.034(4) -0.037(4) -0.051(5)
C36A 0.041(2) 0.039(2) 0.053(2) -0.0109(19) -0.019(2) 0.0020(19)
C36B 0.061(3) 0.109(5) 0.057(3) -0.032(3) -0.021(3) -0.018(3)
C37A 0.031(2) 0.050(2) 0.0327(19) -0.0249(18) -0.0140(16) 0.0087(18)
C37B 0.038(2) 0.035(2) 0.042(2) -0.0066(18) -0.0180(18) 0.0015(18)
C38A 0.044(3) 0.050(3) 0.051(2) -0.028(2) -0.016(2) 0.000(2)
C38B 0.050(3) 0.060(3) 0.034(2) -0.012(2) -0.0125(19) -0.008(2)
C39A 0.059(3) 0.067(3) 0.077(3) -0.046(3) -0.029(3) 0.001(2)
C39B 0.054(3) 0.092(4) 0.049(3) -0.021(3) -0.011(2) -0.007(3)
C40A 0.066(3) 0.084(4) 0.076(3) -0.056(3) -0.046(3) 0.024(3)
C40B 0.056(3) 0.102(5) 0.047(3) 0.002(3) -0.007(2) -0.025(3)
C41A 0.066(3) 0.075(3) 0.046(2) -0.033(2) -0.034(2) 0.023(3)
C41B 0.060(3) 0.061(3) 0.069(3) 0.009(3) -0.014(3) -0.022(3)
C42A 0.043(2) 0.059(3) 0.038(2) -0.018(2) -0.0155(19) 0.004(2)
C42B 0.051(3) 0.047(3) 0.058(3) -0.005(2) -0.015(2) -0.008(2)
C43A 0.046(2) 0.035(2) 0.0321(19) -0.0125(17) -0.0082(18) -0.0008(18)
C43B 0.043(2) 0.039(2) 0.0341(19) -0.0082(17) -0.0164(17) -0.0005(18)
C44A 0.063(3) 0.046(3) 0.038(2) -0.014(2) -0.012(2) -0.008(2)
C44B 0.049(3) 0.048(3) 0.056(3) -0.019(2) -0.018(2) 0.003(2)
C45A 0.108(5) 0.056(3) 0.031(2) -0.004(2) -0.019(3) -0.018(3)
C45B 0.041(3) 0.073(4) 0.072(3) -0.027(3) -0.017(2) 0.017(3)
C46A 0.100(5) 0.060(3) 0.044(3) -0.011(2) 0.013(3) -0.030(3)
C46B 0.043(3) 0.090(4) 0.072(3) -0.022(3) -0.024(2) -0.003(3)
C47A 0.060(3) 0.058(3) 0.070(3) -0.016(3) 0.012(3) -0.024(3)
C47B 0.057(3) 0.082(4) 0.060(3) -0.021(3) -0.031(2) -0.011(3)
C48A 0.043(3) 0.045(3) 0.053(3) -0.015(2) -0.005(2) -0.008(2)
C48B 0.045(3) 0.061(3) 0.041(2) -0.017(2) -0.0228(19) -0.003(2)
C49A 0.038(2) 0.046(2) 0.041(2) -0.0169(19) -0.0151(18) -0.0036(18)
C49B 0.044(2) 0.030(2) 0.044(2) -0.0154(17) -0.0234(19) 0.0102(18)
C50A 0.052(3) 0.051(3) 0.046(2) -0.017(2) -0.023(2) -0.001(2)
C50B 0.058(3) 0.045(2) 0.040(2) -0.0190(19) -0.024(2) 0.008(2)
C51A 0.071(3) 0.074(4) 0.047(3) -0.018(2) -0.035(2) -0.005(3)
C51B 0.081(4) 0.064(3) 0.050(3) -0.036(2) -0.037(3) 0.032(3)
C52A 0.103(5) 0.099(5) 0.064(3) -0.028(3) -0.042(3) -0.028(4)
C52B 0.088(4) 0.049(3) 0.088(4) -0.042(3) -0.064(3) 0.027(3)
C53A 0.147(6) 0.079(4) 0.081(4) -0.026(3) -0.055(4) -0.041(4)
C53B 0.073(3) 0.041(3) 0.080(4) -0.019(2) -0.051(3) 0.004(2)
C54A 0.106(4) 0.059(3) 0.053(3) -0.012(2) -0.040(3) -0.023(3)
C54B 0.056(3) 0.042(2) 0.048(2) -0.013(2) -0.030(2) -0.002(2)
C55A 0.038(2) 0.048(2) 0.0276(18) -0.0118(17) -0.0114(16) -0.0056(18)
C55B 0.035(2) 0.052(2) 0.0323(18) -0.0175(18) -0.0140(16) -0.0061(18)
C56A 0.036(2) 0.049(2) 0.0294(18) -0.0151(17) -0.0051(16) -0.0056(18)
C56B 0.042(2) 0.058(3) 0.0281(18) -0.0136(18) -0.0162(17) 0.002(2)
C57A 0.032(2) 0.048(2) 0.036(2) -0.0130(18) -0.0046(17) -0.0042(18)
C57B 0.043(2) 0.041(2) 0.0254(17) -0.0048(16) -0.0073(16) -0.0069(18)
C58A 0.037(2) 0.051(2) 0.036(2) -0.0216(18) -0.0145(18) -0.0050(19)
C58B 0.032(2) 0.036(2) 0.041(2) -0.0109(17) -0.0172(17) -0.0010(17)
C59A 0.046(2) 0.049(3) 0.040(2) -0.0155(19) -0.0238(19) -0.001(2)
C59B 0.053(3) 0.048(3) 0.064(3) -0.016(2) -0.030(2) -0.008(2)
C60A 0.049(3) 0.056(3) 0.058(3) -0.026(2) -0.032(2) 0.008(2)
C60B 0.068(3) 0.052(3) 0.100(4) -0.019(3) -0.038(3) -0.023(3)
C61A 0.035(3) 0.094(4) 0.078(3) -0.050(3) -0.031(3) 0.016(2)
C61B 0.070(4) 0.061(4) 0.088(4) 0.002(3) -0.022(3) -0.033(3)
C62A 0.033(2) 0.092(4) 0.055(3) -0.033(3) -0.012(2) -0.001(2)
C62B 0.072(4) 0.056(3) 0.056(3) -0.003(2) -0.011(3) -0.025(3)
C63A 0.043(3) 0.062(3) 0.039(2) -0.017(2) -0.0118(19) -0.007(2)
C63B 0.050(3) 0.044(3) 0.042(2) -0.0099(19) -0.010(2) -0.013(2)
C64A 0.032(2) 0.041(2) 0.0368(19) -0.0130(17) -0.0046(16) -0.0033(17)
C64B 0.033(2) 0.040(2) 0.0266(17) -0.0117(16) -0.0090(16) -0.0032(17)
C65A 0.072(3) 0.055(3) 0.046(2) -0.021(2) -0.013(2) -0.019(2)
C65B 0.040(2) 0.045(3) 0.052(2) -0.020(2) -0.015(2) -0.0032(19)
C66A 0.091(4) 0.085(4) 0.061(3) -0.033(3) -0.005(3) -0.039(3)
C66B 0.061(3) 0.044(3) 0.075(3) -0.026(2) -0.024(3) 0.006(2)
C67A 0.115(5) 0.062(4) 0.086(4) -0.038(3) -0.008(4) -0.033(4)
C67B 0.047(3) 0.052(3) 0.067(3) -0.015(2) -0.022(2) 0.012(2)
C68A 0.109(5) 0.045(3) 0.091(4) -0.005(3) -0.035(4) -0.014(3)
C68B 0.041(3) 0.059(3) 0.055(3) -0.017(2) -0.023(2) -0.001(2)
C69A 0.077(3) 0.050(3) 0.060(3) -0.015(2) -0.027(3) -0.014(2)
C69B 0.038(2) 0.050(3) 0.041(2) -0.0171(19) -0.0170(19) 0.000(2)
C70A 0.026(2) 0.044(2) 0.054(2) -0.0207(19) -0.0174(18) 0.0067(18)
C70B 0.040(2) 0.034(2) 0.038(2) -0.0088(17) -0.0079(17) -0.0084(17)
C71A 0.035(2) 0.063(3) 0.067(3) -0.033(2) -0.012(2) -0.004(2)
C71B 0.040(2) 0.045(3) 0.066(3) -0.026(2) -0.011(2) 0.000(2)
C72A 0.041(3) 0.064(3) 0.117(5) -0.039(3) -0.023(3) -0.008(2)
C72B 0.045(3) 0.051(3) 0.083(3) -0.025(2) -0.020(2) -0.012(2)
C73A 0.059(3) 0.073(4) 0.112(5) -0.050(3) -0.043(3) -0.001(3)
C73B 0.035(2) 0.059(3) 0.061(3) -0.020(2) -0.007(2) -0.007(2)
C74A 0.062(3) 0.071(4) 0.083(4) -0.041(3) -0.038(3) 0.006(3)
C74B 0.040(3) 0.081(3) 0.051(3) -0.030(2) -0.004(2) -0.003(2)
C75A 0.039(2) 0.059(3) 0.059(3) -0.025(2) -0.025(2) 0.005(2)
C75B 0.043(3) 0.060(3) 0.045(2) -0.021(2) -0.009(2) -0.006(2)
C76A 0.034(2) 0.044(2) 0.041(2) -0.0155(18) -0.0175(18) 0.0001(18)
C76B 0.041(2) 0.036(2) 0.044(2) -0.0082(18) -0.0042(18) -0.0052(18)
C77A 0.047(3) 0.054(3) 0.038(2) -0.0221(19) -0.0175(19) 0.012(2)
C77B 0.062(3) 0.042(3) 0.071(3) -0.018(2) -0.032(3) 0.001(2)
C78A 0.054(3) 0.066(3) 0.059(3) -0.036(3) -0.028(2) 0.020(2)
C78B 0.103(5) 0.046(3) 0.100(4) -0.037(3) -0.045(4) 0.007(3)
C79A 0.061(3) 0.048(3) 0.104(4) -0.037(3) -0.043(3) 0.022(3)
C79B 0.131(6) 0.033(3) 0.094(4) -0.009(3) -0.030(4) 0.004(3)
C80A 0.057(3) 0.042(3) 0.106(4) -0.005(3) -0.021(3) -0.004(2)
C80B 0.152(6) 0.043(3) 0.068(4) 0.002(3) -0.017(4) 0.010(3)
C81A 0.034(2) 0.053(3) 0.076(3) -0.015(2) -0.012(2) 0.003(2)
C81B 0.101(4) 0.042(3) 0.053(3) -0.008(2) -0.009(3) 0.004(3)
P1A 0.0364(6) 0.0291(5) 0.0320(5) -0.0116(4) -0.0133(4) -0.0016(4)
P1B 0.0454(6) 0.0274(5) 0.0347(5) -0.0089(4) -0.0137(4) 0.0008(4)
P2A 0.0346(5) 0.0329(5) 0.0304(4) -0.0067(4) -0.0104(4) -0.0042(4)
P2B 0.0454(6) 0.0327(5) 0.0326(5) -0.0117(4) -0.0127(4) -0.0029(5)
P3A 0.0300(5) 0.0356(5) 0.0277(4) -0.0135(4) -0.0103(4) 0.0037(4)
P3B 0.0425(6) 0.0313(5) 0.0297(5) -0.0096(4) -0.0140(4) 0.0017(4)
P4A 0.0305(5) 0.0374(6) 0.0282(4) -0.0121(4) -0.0105(4) 0.0008(4)
P4B 0.0400(6) 0.0294(5) 0.0297(4) -0.0109(4) -0.0156(4) 0.0019(4)
P5A 0.0294(5) 0.0398(6) 0.0295(5) -0.0117(4) -0.0106(4) -0.0031(4)
P5B 0.0299(5) 0.0364(5) 0.0278(4) -0.0126(4) -0.0109(4) -0.0034(4)
P6A 0.0264(5) 0.0410(6) 0.0334(5) -0.0131(4) -0.0103(4) 0.0012(4)
P6B 0.0312(5) 0.0313(5) 0.0323(5) -0.0096(4) -0.0073(4) -0.0030(4)
Cl1A 0.0693(7) 0.0429(6) 0.0338(5) -0.0113(4) -0.0282(5) -0.0030(5)
Cl1B 0.0621(7) 0.0481(6) 0.0332(5) -0.0076(4) -0.0037(5) -0.0043(5)
Cl2A 0.0558(7) 0.0540(7) 0.0311(5) -0.0037(4) -0.0102(4) -0.0079(5)
Cl2B 0.0494(6) 0.0713(7) 0.0437(5) -0.0356(5) -0.0178(5) -0.0002(5)
Co1A 0.0305(3) 0.0289(3) 0.0251(2) -0.0102(2) -0.0108(2) 0.0001(2)
Co1B 0.0422(3) 0.0276(3) 0.0280(2) -0.0096(2) -0.0108(2) 0.0007(2)
Co2A 0.0267(3) 0.0366(3) 0.0265(2) -0.0101(2) -0.0098(2) 0.0006(2)
Co2B 0.0304(3) 0.0300(3) 0.0259(2) -0.0115(2) -0.0110(2) -0.0013(2)

loop_
_atom_type_symbol
_atom_type_description
_atom_type_scat_dispersion_real
_atom_type_scat_dispersion_imag
_atom_type_scat_source
C C 0.0033 0.0016 'International Tables Vol C Tables 4.2.6.8 and 6.1.1.4'
H H 0 0 'International Tables Vol C Tables 4.2.6.8 and 6.1.1.4'
P P 0.1023 0.0942 'International Tables Vol C Tables 4.2.6.8 and 6.1.1.4'
Cl Cl 0.1484 0.1585 'International Tables Vol C Tables 4.2.6.8 and 6.1.1.4'
Co Co 0.3494 0.9721 'International Tables Vol C Tables 4.2.6.8 and 6.1.1.4'

loop_
_geom_angle_atom_site_label_1
_geom_angle_atom_site_label_2
_geom_angle_atom_site_label_3
_geom_angle
C2A C1A P1A 112.6(3)
C2A C1A H1A1 109.1
P1A C1A H1A1 109.1
C2A C1A H1A2 109.1
P1A C1A H1A2 109.1
H1A1 C1A H1A2 107.8
C2B C1B P1B 114.0(3)
C2B C1B H1B1 108.8
P1B C1B H1B1 108.8
C2B C1B H1B2 108.8
P1B C1B H1B2 108.8
H1B1 C1B H1B2 107.7
C3A C2A C1A 114.4(3)
C3A C2A H2A1 108.7
C1A C2A H2A1 108.7
C3A C2A H2A2 108.7
C1A C2A H2A2 108.7
H2A1 C2A H2A2 107.6
C1B C2B C3B 113.2(3)
C1B C2B H2B1 108.9
C3B C2B H2B1 108.9
C1B C2B H2B2 108.9
C3B C2B H2B2 108.9
H2B1 C2B H2B2 107.8
C2A C3A P2A 115.0(3)
C2A C3A H3A1 108.5
P2A C3A H3A1 108.5
C2A C3A H3A2 108.5
P2A C3A H3A2 108.5
H3A1 C3A H3A2 107.5
C2B C3B P2B 110.7(3)
C2B C3B H3B1 109.5
P2B C3B H3B1 109.5
C2B C3B H3B2 109.5
P2B C3B H3B2 109.5
H3B1 C3B H3B2 108.1
C5A C4A C9A 117.5(4)
C5A C4A P1A 120.7(3)
C9A C4A P1A 121.8(3)
C5B C4B C9B 117.8(4)
C5B C4B P1B 117.7(3)
C9B C4B P1B 124.4(3)
C4A C5A C6A 122.0(4)
C4A C5A H5A 119
C6A C5A H5A 119
C6B C5B C4B 121.5(5)
C6B C5B H5B 119.3
C4B C5B H5B 119.3
C7A C6A C5A 119.2(5)
C7A C6A H6A 120.4
C5A C6A H6A 120.4
C7B C6B C5B 120.0(5)
C7B C6B H6B 120
C5B C6B H6B 120
C6A C7A C8A 120.3(4)
C6A C7A H7A 119.8
C8A C7A H7A 119.8
C6B C7B C8B 120.0(5)
C6B C7B H7B 120
C8B C7B H7B 120
C7A C8A C9A 120.2(5)
C7A C8A H8A 119.9
C9A C8A H8A 119.9
C7B C8B C9B 120.6(5)
C7B C8B H8B 119.7
C9B C8B H8B 119.7
C8A C9A C4A 120.8(5)
C8A C9A H9A 119.6
C4A C9A H9A 119.6
C8B C9B C4B 120.2(5)
C8B C9B H9B 119.9
C4B C9B H9B 119.9
C15A C10A C11A 118.4(4)
C15A C10A P1A 125.3(4)
C11A C10A P1A 116.3(3)
C11B C10B C15B 118.3(4)
C11B C10B P1B 123.4(3)
C15B C10B P1B 118.4(3)
C12A C11A C10A 120.5(5)
C12A C11A H11A 119.7
C10A C11A H11A 119.7
C10B C11B C12B 120.1(4)
C10B C11B H11B 119.9
C12B C11B H11B 119.9
C13A C12A C11A 120.3(6)
C13A C12A H12A 119.9
C11A C12A H12A 119.9
C13B C12B C11B 120.6(4)
C13B C12B H12B 119.7
C11B C12B H12B 119.7
C12A C13A C14A 120.9(5)
C12A C13A H13A 119.6
C14A C13A H13A 119.6
C12B C13B C14B 119.8(5)
C12B C13B H13B 120.1
C14B C13B H13B 120.1
C13A C14A C15A 119.0(5)
C13A C14A H14A 120.5
C15A C14A H14A 120.5
C15B C14B C13B 119.7(5)
C15B C14B H14B 120.2
C13B C14B H14B 120.2
C10A C15A C14A 120.8(5)
C10A C15A H15A 119.6
C14A C15A H15A 119.6
C14B C15B C10B 121.6(4)
C14B C15B H15B 119.2
C10B C15B H15B 119.2
C21A C16A C17A 117.0(4)
C21A C16A P2A 119.8(3)
C17A C16A P2A 123.1(3)
C17B C16B C21B 118.0(4)
C17B C16B P2B 120.0(4)
C21B C16B P2B 121.8(3)
C16A C17A C18A 122.4(5)
C16A C17A H17A 118.8
C18A C17A H17A 118.8
C16B C17B C18B 120.4(5)
C16B C17B H17B 119.8
C18B C17B H17B 119.8
C19A C18A C17A 119.0(5)
C19A C18A H18A 120.5
C17A C18A H18A 120.5
C19B C18B C17B 120.5(5)
C19B C18B H18B 119.8
C17B C18B H18B 119.8
C20A C19A C18A 119.9(5)
C20A C19A H19A 120.1
C18A C19A H19A 120.1
C18B C19B C20B 119.4(5)
C18B C19B H19B 120.3
C20B C19B H19B 120.3
C19A C20A C21A 119.9(5)
C19A C20A H20A 120
C21A C20A H20A 120
C21B C20B C19B 120.2(5)
C21B C20B H20B 119.9
C19B C20B H20B 119.9
C16A C21A C20A 121.6(4)
C16A C21A H21A 119.2
C20A C21A H21A 119.2
C20B C21B C16B 121.5(5)
C20B C21B H21B 119.2
C16B C21B H21B 119.2
C23A C22A C27A 117.5(4)
C23A C22A P2A 119.6(3)
C27A C22A P2A 122.7(3)
C27B C22B C23B 118.6(4)
C27B C22B P2B 117.2(3)
C23B C22B P2B 123.9(3)
C24A C23A C22A 122.1(4)
C24A C23A H23A 119
C22A C23A H23A 119
C24B C23B C22B 120.8(4)
C24B C23B H23B 119.6
C22B C23B H23B 119.6
C23A C24A C25A 120.0(4)
C23A C24A H24A 120
C25A C24A H24A 120
C23B C24B C25B 119.8(4)
C23B C24B H24B 120.1
C25B C24B H24B 120.1
C26A C25A C24A 119.2(4)
C26A C25A H25A 120.4
C24A C25A H25A 120.4
C26B C25B C24B 120.0(5)
C26B C25B H25B 120
C24B C25B H25B 120
C25A C26A C27A 120.9(4)
C25A C26A H26A 119.6
C27A C26A H26A 119.6
C27B C26B C25B 120.8(5)
C27B C26B H26B 119.6
C25B C26B H26B 119.6
C22A C27A C26A 120.3(4)
C22A C27A H27A 119.9
C26A C27A H27A 119.9
C26B C27B C22B 119.9(4)
C26B C27B H27B 120.1
C22B C27B H27B 120.1
C29A C28A P3A 117.2(2)
C29A C28A H28A 108
P3A C28A H28A 108
C29A C28A H28B 108
P3A C28A H28B 108
H28A C28A H28B 107.2
C29B C28B P3B 111.3(3)
C29B C28B H28C 109.4
P3B C28B H28C 109.4
C29B C28B H28D 109.4
P3B C28B H28D 109.4
H28C C28B H28D 108
C28A C29A C30A 111.3(3)
C28A C29A H29A 109.4
C30A C29A H29A 109.4
C28A C29A H29B 109.4
C30A C29A H29B 109.4
H29A C29A H29B 108
C28B C29B C30B 110.9(3)
C28B C29B H29C 109.5
C30B C29B H29C 109.5
C28B C29B H29D 109.5
C30B C29B H29D 109.5
H29C C29B H29D 108
C29A C30A P4A 111.5(2)
C29A C30A H30A 109.3
P4A C30A H30A 109.3
C29A C30A H30B 109.3
P4A C30A H30B 109.3
H30A C30A H30B 108
C29B C30B P4B 117.6(3)
C29B C30B H30C 107.9
P4B C30B H30C 107.9
C29B C30B H30D 107.9
P4B C30B H30D 107.9
H30C C30B H30D 107.2
C32A C31A C36A 119.0(4)
C32A C31A P3A 117.9(3)
C36A C31A P3A 123.0(3)
C36B C31B C32B 118.5(4)
C36B C31B P3B 122.2(3)
C32B C31B P3B 119.2(3)
C31A C32A C33A 120.0(4)
C31A C32A H32A 120
C33A C32A H32A 120
C33B C32B C31B 121.0(5)
C33B C32B H32B 119.5
C31B C32B H32B 119.5
C34A C33A C32A 119.8(5)
C34A C33A H33A 120.1
C32A C33A H33A 120.1
C34B C33B C32B 119.5(5)
C34B C33B H33B 120.3
C32B C33B H33B 120.3
C35A C34A C33A 120.7(5)
C35A C34A H34A 119.6
C33A C34A H34A 119.6
C33B C34B C35B 121.0(5)
C33B C34B H34B 119.5
C35B C34B H34B 119.5
C34A C35A C36A 120.3(4)
C34A C35A H35A 119.8
C36A C35A H35A 119.8
C34B C35B C36B 118.9(6)
C34B C35B H35B 120.6
C36B C35B H35B 120.6
C35A C36A C31A 120.2(4)
C35A C36A H36A 119.9
C31A C36A H36A 119.9
C31B C36B C35B 121.0(5)
C31B C36B H36B 119.5
C35B C36B H36B 119.5
C38A C37A C42A 118.4(4)
C38A C37A P3A 123.1(3)
C42A C37A P3A 118.4(3)
C38B C37B C42B 118.0(4)
C38B C37B P3B 121.7(3)
C42B C37B P3B 120.0(3)
C37A C38A C39A 120.6(4)
C37A C38A H38A 119.7
C39A C38A H38A 119.7
C37B C38B C39B 120.7(5)
C37B C38B H38B 119.7
C39B C38B H38B 119.7
C40A C39A C38A 120.2(5)
C40A C39A H39A 119.9
C38A C39A H39A 119.9
C40B C39B C38B 119.6(5)
C40B C39B H39B 120.2
C38B C39B H39B 120.2
C41A C40A C39A 119.7(5)
C41A C40A H40A 120.1
C39A C40A H40A 120.1
C41B C40B C39B 120.1(5)
C41B C40B H40B 120
C39B C40B H40B 120
C40A C41A C42A 120.6(5)
C40A C41A H41A 119.7
C42A C41A H41A 119.7
C40B C41B C42B 120.3(5)
C40B C41B H41B 119.8
C42B C41B H41B 119.8
C41A C42A C37A 120.5(5)
C41A C42A H42A 119.8
C37A C42A H42A 119.8
C41B C42B C37B 121.2(5)
C41B C42B H42B 119.4
C37B C42B H42B 119.4
C48A C43A C44A 118.6(4)
C48A C43A P4A 120.9(3)
C44A C43A P4A 120.2(3)
C48B C43B C44B 118.8(4)
C48B C43B P4B 118.5(3)
C44B C43B P4B 122.8(3)
C43A C44A C45A 120.1(5)
C43A C44A H44A 120
C45A C44A H44A 120
C45B C44B C43B 120.2(5)
C45B C44B H44B 119.9
C43B C44B H44B 119.9
C46A C45A C44A 121.0(5)
C46A C45A H45A 119.5
C44A C45A H45A 119.5
C46B C45B C44B 120.6(5)
C46B C45B H45B 119.7
C44B C45B H45B 119.7
C45A C46A C47A 119.3(5)
C45A C46A H46A 120.3
C47A C46A H46A 120.3
C45B C46B C47B 120.3(5)
C45B C46B H46B 119.9
C47B C46B H46B 119.9
C48A C47A C46A 120.8(5)
C48A C47A H47A 119.6
C46A C47A H47A 119.6
C46B C47B C48B 119.1(5)
C46B C47B H47B 120.4
C48B C47B H47B 120.4
C47A C48A C43A 120.2(5)
C47A C48A H48A 119.9
C43A C48A H48A 119.9
C43B C48B C47B 121.0(4)
C43B C48B H48B 119.5
C47B C48B H48B 119.5
C50A C49A C54A 118.2(4)
C50A C49A P4A 119.2(3)
C54A C49A P4A 122.4(3)
C54B C49B C50B 118.1(4)
C54B C49B P4B 122.2(3)
C50B C49B P4B 119.6(3)
C49A C50A C51A 121.4(4)
C49A C50A H50A 119.3
C51A C50A H50A 119.3
C51B C50B C49B 119.9(5)
C51B C50B H50B 120.1
C49B C50B H50B 120.1
C52A C51A C50A 120.6(5)
C52A C51A H51A 119.7
C50A C51A H51A 119.7
C52B C51B C50B 121.1(5)
C52B C51B H51B 119.5
C50B C51B H51B 119.5
C51A C52A C53A 119.2(5)
C51A C52A H52A 120.4
C53A C52A H52A 120.4
C53B C52B C51B 119.6(5)
C53B C52B H52B 120.2
C51B C52B H52B 120.2
C52A C53A C54A 120.5(5)
C52A C53A H53A 119.8
C54A C53A H53A 119.8
C52B C53B C54B 120.6(5)
C52B C53B H53B 119.7
C54B C53B H53B 119.7
C49A C54A C53A 120.1(5)
C49A C54A H54A 119.9
C53A C54A H54A 119.9
C53B C54B C49B 120.7(4)
C53B C54B H54B 119.6
C49B C54B H54B 119.6
C56A C55A P5A 111.5(3)
C56A C55A H55A 109.3
P5A C55A H55A 109.3
C56A C55A H55B 109.3
P5A C55A H55B 109.3
H55A C55A H55B 108
C56B C55B P5B 113.5(3)
C56B C55B H55C 108.9
P5B C55B H55C 108.9
C56B C55B H55D 108.9
P5B C55B H55D 108.9
H55C C55B H55D 107.7
C55A C56A C57A 114.4(3)
C55A C56A H56A 108.7
C57A C56A H56A 108.7
C55A C56A H56B 108.7
C57A C56A H56B 108.7
H56A C56A H56B 107.6
C55B C56B C57B 113.9(3)
C55B C56B H56C 108.8
C57B C56B H56C 108.8
C55B C56B H56D 108.8
C57B C56B H56D 108.8
H56C C56B H56D 107.7
C56A C57A P6A 112.7(3)
C56A C57A H57A 109
P6A C57A H57A 109
C56A C57A H57B 109
P6A C57A H57B 109
H57A C57A H57B 107.8
C56B C57B P6B 115.0(3)
C56B C57B H57C 108.5
P6B C57B H57C 108.5
C56B C57B H57D 108.5
P6B C57B H57D 108.5
H57C C57B H57D 107.5
C59A C58A C63A 118.5(4)
C59A C58A P5A 123.4(3)
C63A C58A P5A 117.9(3)
C59B C58B C63B 117.8(4)
C59B C58B P5B 125.5(3)
C63B C58B P5B 116.7(3)
C58A C59A C60A 119.9(4)
C58A C59A H59A 120.1
C60A C59A H59A 120.1
C58B C59B C60B 120.7(4)
C58B C59B H59B 119.7
C60B C59B H59B 119.7
C61A C60A C59A 120.8(4)
C61A C60A H60A 119.6
C59A C60A H60A 119.6
C61B C60B C59B 119.6(5)
C61B C60B H60B 120.2
C59B C60B H60B 120.2
C60A C61A C62A 120.1(4)
C60A C61A H61A 119.9
C62A C61A H61A 119.9
C60B C61B C62B 120.5(5)
C60B C61B H61B 119.7
C62B C61B H61B 119.7
C61A C62A C63A 119.7(4)
C61A C62A H62A 120.1
C63A C62A H62A 120.1
C61B C62B C63B 120.2(5)
C61B C62B H62B 119.9
C63B C62B H62B 119.9
C62A C63A C58A 121.0(4)
C62A C63A H63A 119.5
C58A C63A H63A 119.5
C62B C63B C58B 121.2(4)
C62B C63B H63B 119.4
C58B C63B H63B 119.4
C69A C64A C65A 118.7(4)
C69A C64A P5A 119.3(3)
C65A C64A P5A 122.0(3)
C65B C64B C69B 119.0(4)
C65B C64B P5B 118.6(3)
C69B C64B P5B 122.5(3)
C66A C65A C64A 121.2(5)
C66A C65A H65A 119.4
C64A C65A H65A 119.4
C64B C65B C66B 120.0(4)
C64B C65B H65B 120
C66B C65B H65B 120
C67A C66A C65A 119.7(5)
C67A C66A H66A 120.2
C65A C66A H66A 120.2
C67B C66B C65B 119.9(5)
C67B C66B H66B 120
C65B C66B H66B 120
C66A C67A C68A 120.3(5)
C66A C67A H67A 119.8
C68A C67A H67A 119.8
C68B C67B C66B 120.7(4)
C68B C67B H67B 119.7
C66B C67B H67B 119.7
C67A C68A C69A 119.8(5)
C67A C68A H68A 120.1
C69A C68A H68A 120.1
C67B C68B C69B 119.1(4)
C67B C68B H68B 120.5
C69B C68B H68B 120.5
C64A C69A C68A 120.3(5)
C64A C69A H69A 119.9
C68A C69A H69A 119.9
C64B C69B C68B 121.3(4)
C64B C69B H69B 119.3
C68B C69B H69B 119.3
C75A C70A C71A 118.9(4)
C75A C70A P6A 116.6(3)
C71A C70A P6A 124.3(3)
C75B C70B C71B 117.3(4)
C75B C70B P6B 123.9(3)
C71B C70B P6B 118.6(3)
C70A C71A C72A 119.5(5)
C70A C71A H71A 120.2
C72A C71A H71A 120.2
C72B C71B C70B 121.6(4)
C72B C71B H71B 119.2
C70B C71B H71B 119.2
C73A C72A C71A 120.6(5)
C73A C72A H72A 119.7
C71A C72A H72A 119.7
C73B C72B C71B 119.9(5)
C73B C72B H72B 120
C71B C72B H72B 120
C74A C73A C72A 120.1(5)
C74A C73A H73A 119.9
C72A C73A H73A 119.9
C74B C73B C72B 119.2(4)
C74B C73B H73B 120.4
C72B C73B H73B 120.4
C73A C74A C75A 119.8(5)
C73A C74A H74A 120.1
C75A C74A H74A 120.1
C73B C74B C75B 121.3(4)
C73B C74B H74B 119.4
C75B C74B H74B 119.4
C70A C75A C74A 121.1(5)
C70A C75A H75A 119.5
C74A C75A H75A 119.5
C70B C75B C74B 120.6(4)
C70B C75B H75B 119.7
C74B C75B H75B 119.7
C81A C76A C77A 118.6(4)
C81A C76A P6A 118.7(3)
C77A C76A P6A 122.6(3)
C77B C76B C81B 118.8(4)
C77B C76B P6B 118.0(3)
C81B C76B P6B 123.2(3)
C78A C77A C76A 120.8(4)
C78A C77A H77A 119.6
C76A C77A H77A 119.6
C76B C77B C78B 120.8(5)
C76B C77B H77B 119.6
C78B C77B H77B 119.6
C77A C78A C79A 119.7(4)
C77A C78A H78A 120.1
C79A C78A H78A 120.1
C79B C78B C77B 119.4(5)
C79B C78B H78B 120.3
C77B C78B H78B 120.3
C80A C79A C78A 120.5(5)
C80A C79A H79A 119.8
C78A C79A H79A 119.8
C80B C79B C78B 119.9(5)
C80B C79B H79B 120
C78B C79B H79B 120
C79A C80A C81A 119.1(5)
C79A C80A H80A 120.4
C81A C80A H80A 120.4
C79B C80B C81B 120.3(5)
C79B C80B H80B 119.9
C81B C80B H80B 119.9
C76A C81A C80A 121.2(4)
C76A C81A H81A 119.4
C80A C81A H81A 119.4
C80B C81B C76B 120.7(5)
C80B C81B H81B 119.7
C76B C81B H81B 119.7
C10A P1A C1A 104.5(2)
C10A P1A C4A 100.03(18)
C1A P1A C4A 100.64(18)
C10A P1A Co1A 116.19(14)
C1A P1A Co1A 115.54(13)
C4A P1A Co1A 117.53(13)
C4B P1B C1B 103.4(2)
C4B P1B C10B 102.86(18)
C1B P1B C10B 102.95(18)
C4B P1B Co1B 117.33(14)
C1B P1B Co1B 115.26(13)
C10B P1B Co1B 113.24(13)
C22A P2A C3A 101.86(17)
C22A P2A C16A 99.27(18)
C3A P2A C16A 103.43(19)
C22A P2A Co1A 120.56(13)
C3A P2A Co1A 115.00(13)
C16A P2A Co1A 114.18(13)
C22B P2B C3B 103.52(18)
C22B P2B C16B 101.51(19)
C3B P2B C16B 100.33(19)
C22B P2B Co1B 115.66(13)
C3B P2B Co1B 115.51(14)
C16B P2B Co1B 117.93(14)
C37A P3A C31A 102.04(18)
C37A P3A C28A 104.10(18)
C31A P3A C28A 101.38(17)
C37A P3A Co1A 119.89(12)
C31A P3A Co1A 118.86(13)
C28A P3A Co1A 108.21(12)
C37B P3B C31B 101.64(19)
C37B P3B C28B 102.58(18)
C31B P3B C28B 98.80(18)
C37B P3B Co1B 117.94(13)
C31B P3B Co1B 116.95(15)
C28B P3B Co1B 116.03(14)
C43A P4A C49A 102.84(19)
C43A P4A C30A 102.48(17)
C49A P4A C30A 99.02(18)
C43A P4A Co2A 117.63(13)
C49A P4A Co2A 115.61(14)
C30A P4A Co2A 116.58(13)
C49B P4B C30B 104.73(18)
C49B P4B C43B 102.74(18)
C30B P4B C43B 102.10(17)
C49B P4B Co2B 117.65(12)
C30B P4B Co2B 108.93(13)
C43B P4B Co2B 118.81(14)
C64A P5A C58A 101.03(19)
C64A P5A C55A 99.99(18)
C58A P5A C55A 104.37(17)
C64A P5A Co2A 118.15(13)
C58A P5A Co2A 116.30(12)
C55A P5A Co2A 114.61(13)
C58B P5B C55B 102.97(18)
C58B P5B C64B 100.27(18)
C55B P5B C64B 100.87(17)
C58B P5B Co2B 118.46(12)
C55B P5B Co2B 116.06(13)
C64B P5B Co2B 115.52(13)
C70A P6A C57A 103.33(19)
C70A P6A C76A 101.67(18)
C57A P6A C76A 102.40(18)
C70A P6A Co2A 116.76(13)
C57A P6A Co2A 115.84(13)
C76A P6A Co2A 114.77(13)
C57B P6B C76B 103.71(19)
C57B P6B C70B 102.11(18)
C76B P6B C70B 100.27(18)
C57B P6B Co2B 114.83(13)
C76B P6B Co2B 115.04(13)
C70B P6B Co2B 118.64(13)
Cl1A Co1A P1A 115.37(4)
Cl1A Co1A P2A 123.98(4)
P1A Co1A P2A 95.81(4)
Cl1A Co1A P3A 111.06(4)
P1A Co1A P3A 101.69(4)
P2A Co1A P3A 105.94(4)
Cl1B Co1B P2B 117.83(5)
Cl1B Co1B P1B 121.53(4)
P2B Co1B P1B 94.44(4)
Cl1B Co1B P3B 113.67(4)
P2B Co1B P3B 101.67(4)
P1B Co1B P3B 104.42(4)
Cl2A Co2A P5A 116.80(5)
Cl2A Co2A P4A 115.34(4)
P5A Co2A P4A 101.90(4)
Cl2A Co2A P6A 120.79(4)
P5A Co2A P6A 95.47(4)
P4A Co2A P6A 103.19(4)
Cl2B Co2B P6B 121.97(5)
Cl2B Co2B P5B 117.65(4)
P6B Co2B P5B 94.01(4)
Cl2B Co2B P4B 112.35(4)
P6B Co2B P4B 105.50(4)
P5B Co2B P4B 102.38(4)

loop_
_geom_bond_atom_site_label_1
_geom_bond_atom_site_label_2
_geom_bond_distance
C1A C2A 1.533(6)
C1A P1A 1.831(4)
C1A H1A1 0.98
C1A H1A2 0.98
C1B C2B 1.519(6)
C1B P1B 1.847(4)
C1B H1B1 0.98
C1B H1B2 0.98
C2A C3A 1.522(6)
C2A H2A1 0.98
C2A H2A2 0.98
C2B C3B 1.541(6)
C2B H2B1 0.98
C2B H2B2 0.98
C3A P2A 1.845(4)
C3A H3A1 0.98
C3A H3A2 0.98
C3B P2B 1.834(4)
C3B H3B1 0.98
C3B H3B2 0.98
C4A C5A 1.375(6)
C4A C9A 1.398(6)
C4A P1A 1.842(4)
C4B C5B 1.391(6)
C4B C9B 1.400(6)
C4B P1B 1.839(4)
C5A C6A 1.382(6)
C5A H5A 0.94
C5B C6B 1.381(7)
C5B H5B 0.94
C6A C7A 1.370(7)
C6A H6A 0.94
C6B C7B 1.362(8)
C6B H6B 0.94
C7A C8A 1.373(7)
C7A H7A 0.94
C7B C8B 1.381(8)
C7B H7B 0.94
C8A C9A 1.373(6)
C8A H8A 0.94
C8B C9B 1.383(7)
C8B H8B 0.94
C9A H9A 0.94
C9B H9B 0.94
C10A C15A 1.378(6)
C10A C11A 1.396(6)
C10A P1A 1.829(4)
C10B C11B 1.382(5)
C10B C15B 1.391(6)
C10B P1B 1.848(4)
C11A C12A 1.387(7)
C11A H11A 0.94
C11B C12B 1.397(6)
C11B H11B 0.94
C12A C13A 1.348(9)
C12A H12A 0.94
C12B C13B 1.373(7)
C12B H12B 0.94
C13A C14A 1.385(8)
C13A H13A 0.94
C13B C14B 1.379(7)
C13B H13B 0.94
C14A C15A 1.396(7)
C14A H14A 0.94
C14B C15B 1.378(6)
C14B H14B 0.94
C15A H15A 0.94
C15B H15B 0.94
C16A C21A 1.370(6)
C16A C17A 1.372(6)
C16A P2A 1.848(4)
C16B C17B 1.364(6)
C16B C21B 1.394(6)
C16B P2B 1.843(4)
C17A C18A 1.385(7)
C17A H17A 0.94
C17B C18B 1.401(7)
C17B H17B 0.94
C18A C19A 1.373(8)
C18A H18A 0.94
C18B C19B 1.367(8)
C18B H18B 0.94
C19A C20A 1.360(8)
C19A H19A 0.94
C19B C20B 1.369(8)
C19B H19B 0.94
C20A C21A 1.388(6)
C20A H20A 0.94
C20B C21B 1.369(7)
C20B H20B 0.94
C21A H21A 0.94
C21B H21B 0.94
C22A C23A 1.375(6)
C22A C27A 1.383(6)
C22A P2A 1.827(4)
C22B C27B 1.394(6)
C22B C23B 1.397(6)
C22B P2B 1.830(4)
C23A C24A 1.369(6)
C23A H23A 0.94
C23B C24B 1.361(6)
C23B H23B 0.94
C24A C25A 1.376(6)
C24A H24A 0.94
C24B C25B 1.378(7)
C24B H24B 0.94
C25A C26A 1.356(7)
C25A H25A 0.94
C25B C26B 1.377(7)
C25B H25B 0.94
C26A C27A 1.393(6)
C26A H26A 0.94
C26B C27B 1.362(6)
C26B H26B 0.94
C27A H27A 0.94
C27B H27B 0.94
C28A C29A 1.531(5)
C28A P3A 1.840(3)
C28A H28A 0.98
C28A H28B 0.98
C28B C29B 1.518(5)
C28B P3B 1.847(4)
C28B H28C 0.98
C28B H28D 0.98
C29A C30A 1.540(5)
C29A H29A 0.98
C29A H29B 0.98
C29B C30B 1.538(5)
C29B H29C 0.98
C29B H29D 0.98
C30A P4A 1.853(4)
C30A H30A 0.98
C30A H30B 0.98
C30B P4B 1.840(4)
C30B H30C 0.98
C30B H30D 0.98
C31A C32A 1.379(6)
C31A C36A 1.393(5)
C31A P3A 1.832(4)
C31B C36B 1.366(6)
C31B C32B 1.388(6)
C31B P3B 1.844(4)
C32A C33A 1.381(6)
C32A H32A 0.94
C32B C33B 1.371(7)
C32B H32B 0.94
C33A C34A 1.370(7)
C33A H33A 0.94
C33B C34B 1.362(8)
C33B H33B 0.94
C34A C35A 1.354(7)
C34A H34A 0.94
C34B C35B 1.376(9)
C34B H34B 0.94
C35A C36A 1.367(6)
C35A H35A 0.94
C35B C36B 1.388(7)
C35B H35B 0.94
C36A H36A 0.94
C36B H36B 0.94
C37A C38A 1.372(6)
C37A C42A 1.402(5)
C37A P3A 1.831(4)
C37B C38B 1.385(6)
C37B C42B 1.389(6)
C37B P3B 1.835(4)
C38A C39A 1.392(6)
C38A H38A 0.94
C38B C39B 1.392(6)
C38B H38B 0.94
C39A C40A 1.381(7)
C39A H39A 0.94
C39B C40B 1.380(8)
C39B H39B 0.94
C40A C41A 1.359(7)
C40A H40A 0.94
C40B C41B 1.361(8)
C40B H40B 0.94
C41A C42A 1.384(6)
C41A H41A 0.94
C41B C42B 1.374(6)
C41B H41B 0.94
C42A H42A 0.94
C42B H42B 0.94
C43A C48A 1.394(6)
C43A C44A 1.397(6)
C43A P4A 1.828(4)
C43B C48B 1.377(6)
C43B C44B 1.402(6)
C43B P4B 1.844(4)
C44A C45A 1.401(6)
C44A H44A 0.94
C44B C45B 1.389(7)
C44B H44B 0.94
C45A C46A 1.358(8)
C45A H45A 0.94
C45B C46B 1.369(7)
C45B H45B 0.94
C46A C47A 1.390(8)
C46A H46A 0.94
C46B C47B 1.388(7)
C46B H46B 0.94
C47A C48A 1.388(6)
C47A H47A 0.94
C47B C48B 1.405(6)
C47B H47B 0.94
C48A H48A 0.94
C48B H48B 0.94
C49A C50A 1.373(6)
C49A C54A 1.375(6)
C49A P4A 1.838(4)
C49B C54B 1.384(6)
C49B C50B 1.398(6)
C49B P4B 1.823(4)
C50A C51A 1.385(6)
C50A H50A 0.94
C50B C51B 1.379(6)
C50B H50B 0.94
C51A C52A 1.351(7)
C51A H51A 0.94
C51B C52B 1.366(7)
C51B H51B 0.94
C52A C53A 1.375(8)
C52A H52A 0.94
C52B C53B 1.358(7)
C52B H52B 0.94
C53A C54A 1.400(7)
C53A H53A 0.94
C53B C54B 1.382(6)
C53B H53B 0.94
C54A H54A 0.94
C54B H54B 0.94
C55A C56A 1.533(5)
C55A P5A 1.836(4)
C55A H55A 0.98
C55A H55B 0.98
C55B C56B 1.523(5)
C55B P5B 1.842(3)
C55B H55C 0.98
C55B H55D 0.98
C56A C57A 1.538(6)
C56A H56A 0.98
C56A H56B 0.98
C56B C57B 1.541(5)
C56B H56C 0.98
C56B H56D 0.98
C57A P6A 1.834(4)
C57A H57A 0.98
C57A H57B 0.98
C57B P6B 1.829(4)
C57B H57C 0.98
C57B H57D 0.98
C58A C59A 1.378(5)
C58A C63A 1.398(6)
C58A P5A 1.831(4)
C58B C59B 1.383(6)
C58B C63B 1.389(5)
C58B P5B 1.826(4)
C59A C60A 1.397(6)
C59A H59A 0.94
C59B C60B 1.401(6)
C59B H59B 0.94
C60A C61A 1.360(7)
C60A H60A 0.94
C60B C61B 1.362(7)
C60B H60B 0.94
C61A C62A 1.374(7)
C61A H61A 0.94
C61B C62B 1.364(7)
C61B H61B 0.94
C62A C63A 1.378(6)
C62A H62A 0.94
C62B C63B 1.375(6)
C62B H62B 0.94
C63A H63A 0.94
C63B H63B 0.94
C64A C69A 1.366(6)
C64A C65A 1.385(6)
C64A P5A 1.830(4)
C64B C65B 1.372(6)
C64B C69B 1.386(5)
C64B P5B 1.843(4)
C65A C66A 1.371(7)
C65A H65A 0.94
C65B C66B 1.397(6)
C65B H65B 0.94
C66A C67A 1.363(8)
C66A H66A 0.94
C66B C67B 1.382(7)
C66B H66B 0.94
C67A C68A 1.371(8)
C67A H67A 0.94
C67B C68B 1.360(7)
C67B H67B 0.94
C68A C69A 1.392(7)
C68A H68A 0.94
C68B C69B 1.391(6)
C68B H68B 0.94
C69A H69A 0.94
C69B H69B 0.94
C70A C75A 1.390(6)
C70A C71A 1.392(6)
C70A P6A 1.832(4)
C70B C75B 1.383(6)
C70B C71B 1.401(6)
C70B P6B 1.838(4)
C71A C72A 1.406(7)
C71A H71A 0.94
C71B C72B 1.384(6)
C71B H71B 0.94
C72A C73A 1.380(8)
C72A H72A 0.94
C72B C73B 1.379(6)
C72B H72B 0.94
C73A C74A 1.373(7)
C73A H73A 0.94
C73B C74B 1.363(6)
C73B H73B 0.94
C74A C75A 1.394(6)
C74A H74A 0.94
C74B C75B 1.395(6)
C74B H74B 0.94
C75A H75A 0.94
C75B H75B 0.94
C76A C81A 1.366(6)
C76A C77A 1.395(5)
C76A P6A 1.843(4)
C76B C77B 1.378(6)
C76B C81B 1.394(6)
C76B P6B 1.835(4)
C77A C78A 1.367(6)
C77A H77A 0.94
C77B C78B 1.397(7)
C77B H77B 0.94
C78A C79A 1.379(7)
C78A H78A 0.94
C78B C79B 1.392(8)
C78B H78B 0.94
C79A C80A 1.375(7)
C79A H79A 0.94
C79B C80B 1.375(8)
C79B H79B 0.94
C80A C81A 1.390(7)
C80A H80A 0.94
C80B C81B 1.381(7)
C80B H80B 0.94
C81A H81A 0.94
C81B H81B 0.94
P1A Co1A 2.2342(11)
P1B Co1B 2.2539(11)
P2A Co1A 2.2344(10)
P2B Co1B 2.2376(11)
P3A Co1A 2.2785(11)
P3B Co1B 2.2770(12)
P4A Co2A 2.2629(11)
P4B Co2B 2.2700(11)
P5A Co2A 2.2376(11)
P5B Co2B 2.2456(11)
P6A Co2A 2.2638(11)
P6B Co2B 2.2359(10)
Cl1A Co1A 2.2333(10)
Cl1B Co1B 2.2251(11)
Cl2A Co2A 2.2199(10)
Cl2B Co2B 2.2212(10)

loop_
_geom_torsion_atom_site_label_1
_geom_torsion_atom_site_label_2
_geom_torsion_atom_site_label_3
_geom_torsion_atom_site_label_4
_geom_torsion
P1A C1A C2A C3A 74.9(4)
P1B C1B C2B C3B -75.4(4)
C1A C2A C3A P2A -73.3(4)
C1B C2B C3B P2B 78.3(4)
C9A C4A C5A C6A -0.4(6)
P1A C4A C5A C6A -179.3(4)
C9B C4B C5B C6B -0.4(7)
P1B C4B C5B C6B 175.7(4)
C4A C5A C6A C7A 0.2(7)
C4B C5B C6B C7B -0.8(8)
C5A C6A C7A C8A -0.2(8)
C5B C6B C7B C8B 0.9(9)
C6A C7A C8A C9A 0.3(8)
C6B C7B C8B C9B 0.3(9)
C7A C8A C9A C4A -0.5(7)
C5A C4A C9A C8A 0.5(6)
P1A C4A C9A C8A 179.4(4)
C7B C8B C9B C4B -1.6(8)
C5B C4B C9B C8B 1.6(7)
P1B C4B C9B C8B -174.2(4)
C15A C10A C11A C12A -1.5(7)
P1A C10A C11A C12A 179.6(4)
C15B C10B C11B C12B -0.1(7)
P1B C10B C11B C12B 179.3(4)
C10A C11A C12A C13A 1.3(8)
C10B C11B C12B C13B 0.1(7)
C11A C12A C13A C14A 0.5(9)
C11B C12B C13B C14B 0.9(8)
C12A C13A C14A C15A -1.9(9)
C12B C13B C14B C15B -2.1(8)
C11A C10A C15A C14A 0.0(7)
P1A C10A C15A C14A 178.8(4)
C13A C14A C15A C10A 1.7(8)
C13B C14B C15B C10B 2.2(8)
C11B C10B C15B C14B -1.1(7)
P1B C10B C15B C14B 179.5(4)
C21A C16A C17A C18A -3.3(8)
P2A C16A C17A C18A -178.6(5)
C21B C16B C17B C18B -0.8(7)
P2B C16B C17B C18B 174.7(4)
C16A C17A C18A C19A -0.4(10)
C16B C17B C18B C19B -0.7(9)
C17A C18A C19A C20A 3.1(10)
C17B C18B C19B C20B 1.4(9)
C18A C19A C20A C21A -2.0(9)
C18B C19B C20B C21B -0.5(9)
C17A C16A C21A C20A 4.5(7)
P2A C16A C21A C20A 180.0(4)
C19A C20A C21A C16A -1.9(8)
C19B C20B C21B C16B -1.0(9)
C17B C16B C21B C20B 1.7(7)
P2B C16B C21B C20B -173.7(4)
C27A C22A C23A C24A 1.0(7)
P2A C22A C23A C24A 177.7(4)
C27B C22B C23B C24B -1.0(6)
P2B C22B C23B C24B 173.3(3)
C22A C23A C24A C25A -0.4(8)
C22B C23B C24B C25B 0.5(7)
C23A C24A C25A C26A -0.4(8)
C23B C24B C25B C26B 0.2(8)
C24A C25A C26A C27A 0.4(8)
C24B C25B C26B C27B -0.5(9)
C23A C22A C27A C26A -1.0(7)
P2A C22A C27A C26A -177.6(4)
C25A C26A C27A C22A 0.3(8)
C25B C26B C27B C22B -0.1(8)
C23B C22B C27B C26B 0.8(7)
P2B C22B C27B C26B -173.9(4)
P3A C28A C29A C30A -173.7(3)
P3B C28B C29B C30B -171.5(3)
C28A C29A C30A P4A 173.2(3)
C28B C29B C30B P4B 172.5(3)
C36A C31A C32A C33A 0.2(6)
P3A C31A C32A C33A 176.9(4)
C36B C31B C32B C33B 2.6(7)
P3B C31B C32B C33B 179.2(4)
C31A C32A C33A C34A 0.0(7)
C31B C32B C33B C34B -0.6(8)
C32A C33A C34A C35A -0.1(8)
C32B C33B C34B C35B -1.5(10)
C33A C34A C35A C36A 0.0(8)
C33B C34B C35B C36B 1.7(11)
C34A C35A C36A C31A 0.1(7)
C32A C31A C36A C35A -0.2(6)
P3A C31A C36A C35A -176.8(3)
C32B C31B C36B C35B -2.4(8)
P3B C31B C36B C35B -178.9(5)
C34B C35B C36B C31B 0.4(10)
C42A C37A C38A C39A 0.6(6)
P3A C37A C38A C39A 178.1(3)
C42B C37B C38B C39B 0.4(6)
P3B C37B C38B C39B 175.0(3)
C37A C38A C39A C40A 0.3(7)
C37B C38B C39B C40B -1.0(7)
C38A C39A C40A C41A -0.7(7)
C38B C39B C40B C41B 1.4(8)
C39A C40A C41A C42A 0.2(7)
C39B C40B C41B C42B -1.2(8)
C40A C41A C42A C37A 0.7(7)
C38A C37A C42A C41A -1.1(6)
P3A C37A C42A C41A -178.7(3)
C40B C41B C42B C37B 0.6(8)
C38B C37B C42B C41B -0.2(7)
P3B C37B C42B C41B -174.9(4)
C48A C43A C44A C45A 1.3(6)
P4A C43A C44A C45A -172.9(3)
C48B C43B C44B C45B 0.2(6)
P4B C43B C44B C45B 178.9(3)
C43A C44A C45A C46A -2.0(7)
C43B C44B C45B C46B 0.9(7)
C44A C45A C46A C47A 2.5(8)
C44B C45B C46B C47B -1.2(8)
C45A C46A C47A C48A -2.2(8)
C45B C46B C47B C48B 0.4(7)
C46A C47A C48A C43A 1.5(8)
C44A C43A C48A C47A -1.0(6)
P4A C43A C48A C47A 173.1(4)
C44B C43B C48B C47B -1.0(6)
P4B C43B C48B C47B -179.7(3)
C46B C47B C48B C43B 0.7(7)
C54A C49A C50A C51A -1.3(7)
P4A C49A C50A C51A -177.4(4)
C54B C49B C50B C51B -0.2(6)
P4B C49B C50B C51B 175.2(3)
C49A C50A C51A C52A 0.2(8)
C49B C50B C51B C52B 0.1(7)
C50A C51A C52A C53A 1.5(9)
C50B C51B C52B C53B 0.6(7)
C51A C52A C53A C54A -2.1(10)
C51B C52B C53B C54B -1.3(7)
C50A C49A C54A C53A 0.7(8)
P4A C49A C54A C53A 176.6(5)
C52A C53A C54A C49A 1.0(10)
C52B C53B C54B C49B 1.2(7)
C50B C49B C54B C53B -0.5(6)
P4B C49B C54B C53B -175.6(3)
P5A C55A C56A C57A -79.0(4)
P5B C55B C56B C57B -71.4(4)
C55A C56A C57A P6A 75.0(4)
C55B C56B C57B P6B 73.2(4)
C63A C58A C59A C60A 0.8(6)
P5A C58A C59A C60A -174.1(3)
C63B C58B C59B C60B 0.4(7)
P5B C58B C59B C60B -178.9(4)
C58A C59A C60A C61A -0.7(7)
C58B C59B C60B C61B -0.6(8)
C59A C60A C61A C62A -1.1(7)
C59B C60B C61B C62B 0.0(9)
C60A C61A C62A C63A 2.7(8)
C60B C61B C62B C63B 0.8(9)
C61A C62A C63A C58A -2.6(7)
C59A C58A C63A C62A 0.8(7)
P5A C58A C63A C62A 176.0(4)
C61B C62B C63B C58B -1.0(8)
C59B C58B C63B C62B 0.4(7)
P5B C58B C63B C62B 179.7(4)
C69A C64A C65A C66A -3.3(7)
P5A C64A C65A C66A 176.2(4)
C69B C64B C65B C66B 0.8(6)
P5B C64B C65B C66B -179.6(3)
C64A C65A C66A C67A 0.9(8)
C64B C65B C66B C67B -0.8(7)
C65A C66A C67A C68A 1.6(9)
C65B C66B C67B C68B -0.1(7)
C66A C67A C68A C69A -1.6(10)
C66B C67B C68B C69B 1.0(7)
C65A C64A C69A C68A 3.2(7)
P5A C64A C69A C68A -176.2(4)
C67A C68A C69A C64A -0.8(9)
C65B C64B C69B C68B 0.0(6)
P5B C64B C69B C68B -179.5(3)
C67B C68B C69B C64B -0.9(6)
C75A C70A C71A C72A -1.6(7)
P6A C70A C71A C72A 174.8(4)
C75B C70B C71B C72B -0.1(6)
P6B C70B C71B C72B -175.0(4)
C70A C71A C72A C73A 0.9(8)
C70B C71B C72B C73B -0.9(7)
C71A C72A C73A C74A 0.2(8)
C71B C72B C73B C74B 0.8(7)
C72A C73A C74A C75A -0.5(8)
C72B C73B C74B C75B 0.2(7)
C71A C70A C75A C74A 1.3(7)
P6A C70A C75A C74A -175.4(4)
C73A C74A C75A C70A -0.3(7)
C71B C70B C75B C74B 1.2(6)
P6B C70B C75B C74B 175.7(3)
C73B C74B C75B C70B -1.2(7)
C81A C76A C77A C78A 1.4(6)
P6A C76A C77A C78A 179.4(3)
C81B C76B C77B C78B 4.1(7)
P6B C76B C77B C78B -175.5(4)
C76A C77A C78A C79A 0.6(7)
C76B C77B C78B C79B -0.6(9)
C77A C78A C79A C80A -2.0(8)
C77B C78B C79B C80B -1.6(10)
C78A C79A C80A C81A 1.3(9)
C78B C79B C80B C81B 0.2(11)
C77A C76A C81A C80A -2.1(7)
P6A C76A C81A C80A 179.8(4)
C79A C80A C81A C76A 0.7(8)
C79B C80B C81B C76B 3.4(10)
C77B C76B C81B C80B -5.5(8)
P6B C76B C81B C80B 174.1(5)
C15A C10A P1A C1A -2.6(4)
C11A C10A P1A C1A 176.2(3)
C15A C10A P1A C4A 101.3(4)
C11A C10A P1A C4A -80.0(4)
C15A C10A P1A Co1A -131.1(4)
C11A C10A P1A Co1A 47.6(4)
C2A C1A P1A C10A 176.3(3)
C2A C1A P1A C4A 72.9(3)
C2A C1A P1A Co1A -54.8(3)
C5A C4A P1A C10A 125.8(3)
C9A C4A P1A C10A -53.1(4)
C5A C4A P1A C1A -127.2(3)
C9A C4A P1A C1A 53.9(4)
C5A C4A P1A Co1A -0.9(4)
C9A C4A P1A Co1A -179.8(3)
C5B C4B P1B C1B -163.7(3)
C9B C4B P1B C1B 12.2(4)
C5B C4B P1B C10B 89.4(4)
C9B C4B P1B C10B -94.7(4)
C5B C4B P1B Co1B -35.6(4)
C9B C4B P1B Co1B 140.3(3)
C2B C1B P1B C4B -179.1(3)
C2B C1B P1B C10B -72.2(3)
C2B C1B P1B Co1B 51.6(3)
C11B C10B P1B C4B 81.9(4)
C15B C10B P1B C4B -98.7(4)
C11B C10B P1B C1B -25.3(4)
C15B C10B P1B C1B 154.0(3)
C11B C10B P1B Co1B -150.5(3)
C15B C10B P1B Co1B 28.9(4)
C23A C22A P2A C3A 152.9(4)
C27A C22A P2A C3A -30.5(4)
C23A C22A P2A C16A 47.0(4)
C27A C22A P2A C16A -136.5(4)
C23A C22A P2A Co1A -78.3(4)
C27A C22A P2A Co1A 98.2(4)
C2A C3A P2A C22A -177.3(3)
C2A C3A P2A C16A -74.6(3)
C2A C3A P2A Co1A 50.6(3)
C21A C16A P2A C22A -117.9(4)
C17A C16A P2A C22A 57.3(4)
C21A C16A P2A C3A 137.5(4)
C17A C16A P2A C3A -47.3(5)
C21A C16A P2A Co1A 11.8(4)
C17A C16A P2A Co1A -173.0(4)
C27B C22B P2B C3B -168.5(3)
C23B C22B P2B C3B 17.0(4)
C27B C22B P2B C16B -64.8(4)
C23B C22B P2B C16B 120.8(4)
C27B C22B P2B Co1B 64.1(4)
C23B C22B P2B Co1B -110.3(3)
C2B C3B P2B C22B 173.9(3)
C2B C3B P2B C16B 69.3(3)
C2B C3B P2B Co1B -58.6(3)
C17B C16B P2B C22B 131.1(4)
C21B C16B P2B C22B -53.6(4)
C17B C16B P2B C3B -122.7(4)
C21B C16B P2B C3B 52.6(4)
C17B C16B P2B Co1B 3.6(4)
C21B C16B P2B Co1B 178.9(3)
C38A C37A P3A C31A 128.3(3)
C42A C37A P3A C31A -54.3(3)
C38A C37A P3A C28A 23.1(4)
C42A C37A P3A C28A -159.4(3)
C38A C37A P3A Co1A -98.0(3)
C42A C37A P3A Co1A 79.5(3)
C32A C31A P3A C37A 160.0(3)
C36A C31A P3A C37A -23.4(4)
C32A C31A P3A C28A -92.7(3)
C36A C31A P3A C28A 83.9(3)
C32A C31A P3A Co1A 25.6(4)
C36A C31A P3A Co1A -157.8(3)
C29A C28A P3A C37A 59.2(3)
C29A C28A P3A C31A -46.5(3)
C29A C28A P3A Co1A -172.2(3)
C38B C37B P3B C31B 136.5(4)
C42B C37B P3B C31B -49.1(4)
C38B C37B P3B C28B 34.6(4)
C42B C37B P3B C28B -151.0(4)
C38B C37B P3B Co1B -94.3(3)
C42B C37B P3B Co1B 80.2(4)
C36B C31B P3B C37B -36.0(4)
C32B C31B P3B C37B 147.5(3)
C36B C31B P3B C28B 68.9(4)
C32B C31B P3B C28B -107.6(4)
C36B C31B P3B Co1B -165.9(4)
C32B C31B P3B Co1B 17.6(4)
C29B C28B P3B C37B 172.6(3)
C29B C28B P3B C31B 68.5(3)
C29B C28B P3B Co1B -57.4(3)
C48A C43A P4A C49A 46.7(4)
C44A C43A P4A C49A -139.3(3)
C48A C43A P4A C30A 149.1(3)
C44A C43A P4A C30A -36.9(4)
C48A C43A P4A Co2A -81.6(4)
C44A C43A P4A Co2A 92.4(3)
C50A C49A P4A C43A -152.4(3)
C54A C49A P4A C43A 31.7(4)
C50A C49A P4A C30A 102.5(4)
C54A C49A P4A C30A -73.4(4)
C50A C49A P4A Co2A -22.8(4)
C54A C49A P4A Co2A 161.3(4)
C29A C30A P4A C43A -172.0(3)
C29A C30A P4A C49A -66.6(3)
C29A C30A P4A Co2A 58.1(3)
C54B C49B P4B C30B -29.4(4)
C50B C49B P4B C30B 155.5(3)
C54B C49B P4B C43B -135.7(3)
C50B C49B P4B C43B 49.1(3)
C54B C49B P4B Co2B 91.7(3)
C50B C49B P4B Co2B -83.4(3)
C29B C30B P4B C49B -54.5(3)
C29B C30B P4B C43B 52.3(3)
C29B C30B P4B Co2B 178.8(3)
C48B C43B P4B C49B -151.0(3)
C44B C43B P4B C49B 30.3(4)
C48B C43B P4B C30B 100.6(3)
C44B C43B P4B C30B -78.1(4)
C48B C43B P4B Co2B -19.1(3)
C44B C43B P4B Co2B 162.1(3)
C69A C64A P5A C58A -123.4(4)
C65A C64A P5A C58A 57.1(4)
C69A C64A P5A C55A 129.6(4)
C65A C64A P5A C55A -49.8(4)
C69A C64A P5A Co2A 4.6(4)
C65A C64A P5A Co2A -174.8(3)
C59A C58A P5A C64A -119.2(4)
C63A C58A P5A C64A 65.9(4)
C59A C58A P5A C55A -15.8(4)
C63A C58A P5A C55A 169.4(3)
C59A C58A P5A Co2A 111.6(3)
C63A C58A P5A Co2A -63.3(4)
C56A C55A P5A C64A -70.4(3)
C56A C55A P5A C58A -174.6(3)
C56A C55A P5A Co2A 57.0(3)
C59B C58B P5B C55B 4.5(4)
C63B C58B P5B C55B -174.8(3)
C59B C58B P5B C64B -99.3(4)
C63B C58B P5B C64B 81.4(3)
C59B C58B P5B Co2B 134.1(3)
C63B C58B P5B Co2B -45.2(4)
C56B C55B P5B C58B -174.4(3)
C56B C55B P5B C64B -71.0(3)
C56B C55B P5B Co2B 54.6(3)
C65B C64B P5B C58B -127.6(3)
C69B C64B P5B C58B 52.0(3)
C65B C64B P5B C55B 126.9(3)
C69B C64B P5B C55B -53.5(3)
C65B C64B P5B Co2B 1.0(3)
C69B C64B P5B Co2B -179.5(3)
C75A C70A P6A C57A 162.9(3)
C71A C70A P6A C57A -13.6(4)
C75A C70A P6A C76A -91.2(3)
C71A C70A P6A C76A 92.3(4)
C75A C70A P6A Co2A 34.5(4)
C71A C70A P6A Co2A -142.0(3)
C56A C57A P6A C70A -178.9(3)
C56A C57A P6A C76A 75.8(3)
C56A C57A P6A Co2A -49.9(3)
C81A C76A P6A C70A 111.0(4)
C77A C76A P6A C70A -67.1(4)
C81A C76A P6A C57A -142.4(4)
C77A C76A P6A C57A 39.6(4)
C81A C76A P6A Co2A -16.0(4)
C77A C76A P6A Co2A 165.9(3)
C56B C57B P6B C76B 70.7(3)
C56B C57B P6B C70B 174.5(3)
C56B C57B P6B Co2B -55.7(3)
C77B C76B P6B C57B -158.8(4)
C81B C76B P6B C57B 21.5(5)
C77B C76B P6B C70B 95.9(4)
C81B C76B P6B C70B -83.8(4)
C77B C76B P6B Co2B -32.6(4)
C81B C76B P6B Co2B 147.8(4)
C75B C70B P6B C57B 24.2(4)
C71B C70B P6B C57B -161.3(3)
C75B C70B P6B C76B 130.8(4)
C71B C70B P6B C76B -54.7(4)
C75B C70B P6B Co2B -103.1(3)
C71B C70B P6B Co2B 71.3(3)
